data_4112185
loop_
_publ_author_name
'F. Albert Cotton'
'Peng Lei'
'Chun Lin'
'Carlos A. Murillo'
'Xiaoping Wang'
'Shu-Yan Yu'
'Zhong-Xing Zhang'

_publ_section_title
;
 A Calix[4]arene Carceplex with Four Rh24+ Fasteners
;
_journal_name_full 'Journal of the American Chemical Society'
_journal_page_first 1518
_journal_page_last 1525
_journal_paper_doi 10.1021/ja0396899
_journal_volume 126
_journal_year 2004
_chemical_formula_sum 'C444 H494 B2 F8 N40 O90 Rh16'
_chemical_formula_weight 9650.97
_chemical_name_common
;
{[NEt4[cis-(DAniF)2Rh2]4[calix[4]arene(CO2)4]2(MeCN)2(H2O)2]
[NEt4[cis-(DAniF)2Rh2]4[calix[4]arene(CO2)4]2(NH2COMe)(MeCN)3(H2O)]}
(BF4)2,6(H2O)
;
_chemical_name_systematic
; 
 ? 
;
_space_group_IT_number 2
_symmetry_cell_setting triclinic
_symmetry_space_group_name_Hall '-P 1'
_symmetry_space_group_name_H-M 'P -1'
_atom_sites_solution_hydrogens geom
_atom_sites_solution_primary direct
_atom_sites_solution_secondary difmap
_audit_creation_method SHELXL-97
_cell_angle_alpha 75.101(6)
_cell_angle_beta 67.970(6)
_cell_angle_gamma 66.852(6)
_cell_formula_units_Z 1
_cell_length_a 20.282(6)
_cell_length_b 24.285(8)
_cell_length_c 26.555(8)
_cell_measurement_reflns_used 5098
_cell_measurement_temperature 213(2)
_cell_measurement_theta_max 22.44
_cell_measurement_theta_min 2.17
_cell_volume 11056(6)
_computing_cell_refinement SAINT
_computing_data_collection SMART
_computing_data_reduction SAINT
_computing_structure_refinement 'SHELXL-97 (Sheldrick, 1997)'
_computing_structure_solution 'SHELXS-97 (Sheldrick, 1990)'
_diffrn_ambient_temperature 213(2)
_diffrn_measured_fraction_theta_full 0.986
_diffrn_measured_fraction_theta_max 0.986
_diffrn_measurement_device_type 'Bruker SMART 1000 CCD'
_diffrn_radiation_monochromator graphite
_diffrn_radiation_source 'normal-focus sealed tube'
_diffrn_radiation_type MoK\a
_diffrn_radiation_wavelength 0.71073
_diffrn_reflns_av_R_equivalents 0.0645
_diffrn_reflns_av_sigmaI/netI 0.1338
_diffrn_reflns_limit_h_max 21
_diffrn_reflns_limit_h_min -21
_diffrn_reflns_limit_k_max 26
_diffrn_reflns_limit_k_min -26
_diffrn_reflns_limit_l_max 28
_diffrn_reflns_limit_l_min -28
_diffrn_reflns_number 54642
_diffrn_reflns_theta_full 22.59
_diffrn_reflns_theta_max 22.59
_diffrn_reflns_theta_min 1.63
_diffrn_standards_number 0
_exptl_absorpt_coefficient_mu 0.664
_exptl_absorpt_correction_T_max 0.9613
_exptl_absorpt_correction_T_min 0.8899
_exptl_absorpt_correction_type multi-scan
_exptl_absorpt_process_details SADABS
_exptl_crystal_colour green
_exptl_crystal_density_diffrn 1.450
_exptl_crystal_description plate
_exptl_crystal_F_000 4960
_exptl_crystal_size_max 0.18
_exptl_crystal_size_mid 0.13
_exptl_crystal_size_min 0.06
_refine_diff_density_max 0.986
_refine_diff_density_min -0.842
_refine_diff_density_rms 0.107
_refine_ls_extinction_method none
_refine_ls_goodness_of_fit_ref 1.083
_refine_ls_hydrogen_treatment mixed
_refine_ls_matrix_type full
_refine_ls_number_parameters 2124
_refine_ls_number_reflns 28855
_refine_ls_number_restraints 175
_refine_ls_restrained_S_all 1.086
_refine_ls_R_factor_all 0.1651
_refine_ls_R_factor_gt 0.0725
_refine_ls_shift/su_max 0.001
_refine_ls_shift/su_mean 0.000
_refine_ls_structure_factor_coef Fsqd
_refine_ls_weighting_details 'calc w=1/[\s^2^(Fo^2^)+(0.0600P)^2^+37.0000P] where P=(Fo^2^+2Fc^2^)/3'
_refine_ls_weighting_scheme calc
_refine_ls_wR_factor_gt 0.1542
_refine_ls_wR_factor_ref 0.1942
_reflns_number_gt 14300
_reflns_number_total 28855
_reflns_threshold_expression >2sigma(I)
_cod_data_source_file ja0396899si20031206_035237_3.cif
_cod_data_source_block 1c
_cod_database_code 4112185

loop_
_symmetry_equiv_pos_as_xyz
'x, y, z'
'-x, -y, -z'

loop_
_atom_site_label
_atom_site_type_symbol
_atom_site_fract_x
_atom_site_fract_y
_atom_site_fract_z
_atom_site_U_iso_or_equiv
_atom_site_adp_type
_atom_site_occupancy
_atom_site_symmetry_multiplicity
_atom_site_calc_flag
_atom_site_refinement_flags
_atom_site_disorder_assembly
_atom_site_disorder_group
Rh1 Rh 1.06620(5) 0.96020(4) 0.22935(4) 0.0398(2) Uani 1 1 d . . .
Rh2 Rh 0.99385(5) 0.89234(4) 0.26042(3) 0.0376(2) Uani 1 1 d . . .
Rh3 Rh 0.80724(6) 0.83388(5) 0.00376(4) 0.0585(3) Uani 1 1 d . . .
Rh4 Rh 0.83269(6) 0.80294(5) 0.09019(4) 0.0565(3) Uani 1 1 d . . .
Rh5 Rh 0.71161(6) 0.23660(4) 0.43354(4) 0.0529(3) Uani 1 1 d . . .
Rh6 Rh 0.59238(6) 0.21782(4) 0.46870(4) 0.0567(3) Uani 1 1 d . . .
Rh7 Rh 0.8017(3) 0.5787(2) 0.39848(19) 0.0513(10) Uani 0.50 1 d PDU A 1
Rh8 Rh 0.8670(3) 0.4772(2) 0.37479(19) 0.0535(10) Uani 0.50 1 d PDU A 1
O71 O 0.7453(8) 0.5427(5) 0.4727(5) 0.045(3) Uiso 0.50 1 d PD A 1
O72 O 0.7252(7) 0.5866(6) 0.3618(5) 0.039(3) Uiso 0.50 1 d PD . 1
O81 O 0.8209(8) 0.4484(6) 0.4577(4) 0.045(3) Uiso 0.50 1 d PD A 1
O82 O 0.7721(6) 0.4878(6) 0.3541(6) 0.043(3) Uiso 0.50 1 d PD . 1
N71 N 0.8811(9) 0.5677(9) 0.4311(8) 0.050(4) Uiso 0.50 1 d PD A 1
N72 N 0.8679(11) 0.6052(8) 0.3241(6) 0.049(3) Uiso 0.50 1 d PD A 1
N81 N 0.9568(9) 0.4787(10) 0.3902(9) 0.055(4) Uiso 0.50 1 d PD A 1
N82 N 0.9087(11) 0.5117(8) 0.2963(5) 0.057(4) Uiso 0.50 1 d PD A 1
C61 C 0.7702(10) 0.4862(4) 0.4905(5) 0.038(4) Uiso 0.50 1 d PD A 1
C81 C 0.2717(12) 0.4597(7) 0.6539(9) 0.045(5) Uiso 0.50 1 d PD . 1
C107 C 0.9461(12) 0.5234(9) 0.4158(10) 0.054(5) Uiso 0.50 1 d PD A 1
H107 H 0.9875 0.5237 0.4236 0.065 Uiso 0.50 1 calc PR A 1
C108 C 0.8972(15) 0.5698(8) 0.2860(10) 0.062(5) Uiso 0.50 1 d PD A 1
H108 H 0.9109 0.5870 0.2492 0.074 Uiso 0.50 1 calc PR A 1
C62 C 0.7371(9) 0.4712(6) 0.5495(4) 0.038(4) Uiso 0.50 1 d PGD A 1
C63 C 0.6986(9) 0.5149(5) 0.5849(5) 0.038(4) Uiso 0.50 1 d PG A 1
H63 H 0.6873 0.5561 0.5708 0.045 Uiso 0.50 1 calc PR A 1
C64 C 0.6769(9) 0.4978(6) 0.6412(5) 0.036(4) Uiso 0.50 1 d PGD A 1
C65 C 0.6937(10) 0.4369(7) 0.6621(4) 0.039(4) Uiso 0.50 1 d PGD A 1
C66 C 0.7322(10) 0.3932(5) 0.6267(5) 0.038(4) Uiso 0.50 1 d PG A 1
C67 C 0.7539(9) 0.4103(6) 0.5704(5) 0.040(4) Uiso 0.50 1 d PG A 1
H67 H 0.7799 0.3808 0.5464 0.048 Uiso 0.50 1 calc PR A 1
O6 O 0.6883(10) 0.4177(8) 0.7159(6) 0.050(3) Uiso 0.50 1 d PD A 1
C68 C 0.751(2) 0.4201(19) 0.7332(15) 0.111(9) Uiso 0.50 1 d PD A 1
H68A H 0.8003 0.3931 0.7145 0.133 Uiso 0.50 1 calc PR A 1
H68B H 0.7525 0.4613 0.7263 0.133 Uiso 0.50 1 calc PR A 1
C69 C 0.727(3) 0.400(2) 0.7899(18) 0.190(16) Uiso 0.50 1 d PD A 1
H69A H 0.7143 0.3633 0.7979 0.228 Uiso 0.50 1 calc PR A 1
H69B H 0.6861 0.4314 0.8109 0.228 Uiso 0.50 1 calc PR A 1
C70 C 0.808(3) 0.388(3) 0.798(2) 0.213(18) Uiso 0.50 1 d PD A 1
H70A H 0.8411 0.3472 0.7899 0.319 Uiso 0.50 1 calc PR A 1
H70B H 0.8002 0.3915 0.8353 0.319 Uiso 0.50 1 calc PR A 1
H70C H 0.8308 0.4169 0.7730 0.319 Uiso 0.50 1 calc PR A 1
N7B N 0.7144(12) 0.6684(11) 0.4411(9) 0.062(4) Uiso 0.50 1 d PD A 1
C3N7 C 0.6961(17) 0.7141(14) 0.4591(17) 0.172(18) Uiso 0.50 1 d PD A 1
C4N7 C 0.634(2) 0.7670(14) 0.4911(16) 0.177(18) Uiso 0.50 1 d PD A 1
H4N1 H 0.6562 0.7953 0.4920 0.265 Uiso 0.50 1 calc PR A 1
H4N2 H 0.6109 0.7509 0.5282 0.265 Uiso 0.50 1 calc PR A 1
H4N3 H 0.5954 0.7877 0.4728 0.265 Uiso 0.50 1 calc PR A 1
N5 N 0.8118(5) 0.2663(4) 0.4047(3) 0.041(2) Uiso 0.50 1 d P B 1
C1N5 C 0.8764(15) 0.2448(11) 0.3863(10) 0.060(7) Uiso 0.50 1 d P B 1
C2N5 C 0.9199(19) 0.2832(15) 0.3742(13) 0.105(11) Uiso 0.50 1 d P B 1
O80 O 0.9114(11) 0.3773(8) 0.3584(7) 0.089(6) Uiso 0.50 1 d P A 1
O3S O 1.0087(13) 0.2469(10) 0.4192(9) 0.128(8) Uiso 0.50 1 d P C 1
N5B N 0.8118(5) 0.2663(4) 0.4047(3) 0.041(2) Uiso 0.50 1 d PD B 2
C3N5 C 0.803(2) 0.3153(11) 0.4111(16) 0.134(14) Uiso 0.50 1 d PD B 2
C4N5 C 0.8625(16) 0.3380(12) 0.3955(11) 0.071(8) Uiso 0.50 1 d P B 2
O3SB O 0.9651(9) 0.1909(7) 0.3643(6) 0.069(5) Uiso 0.50 1 d P D 2
O2SA O 0.8048(12) 0.3713(9) 0.3272(8) 0.110(7) Uiso 0.50 1 d P . .
O2SB O 0.8566(11) 0.3131(8) 0.4680(7) 0.086(6) Uiso 0.50 1 d P . .
N7 N 0.6840(13) 0.6713(10) 0.4559(10) 0.062(4) Uiso 0.50 1 d PD A 2
C1N7 C 0.6150(17) 0.6715(16) 0.4727(18) 0.19(2) Uiso 0.50 1 d PD A 2
O1N7 O 0.5783(15) 0.6428(11) 0.4617(10) 0.145(9) Uiso 0.50 1 d PD A 2
C2N7 C 0.5819(16) 0.7318(12) 0.4957(11) 0.075(8) Uiso 0.50 1 d PD A 2
Rh7B Rh 0.7740(3) 0.5859(2) 0.41669(19) 0.0513(10) Uani 0.50 1 d PD A 2
Rh8B Rh 0.8391(3) 0.4844(2) 0.39285(19) 0.0535(10) Uani 0.50 1 d PD A 2
O71B O 0.7161(7) 0.5487(5) 0.4897(5) 0.045(3) Uiso 0.50 1 d PD A 2
O72B O 0.6962(7) 0.5901(6) 0.3827(5) 0.039(3) Uiso 0.50 1 d PD . 2
O81B O 0.7929(8) 0.4539(6) 0.4753(4) 0.045(3) Uiso 0.50 1 d PD A 2
O82B O 0.7431(6) 0.4908(6) 0.3759(6) 0.043(3) Uiso 0.50 1 d PD . 2
N71B N 0.8549(10) 0.5732(9) 0.4484(8) 0.050(4) Uiso 0.50 1 d PD A 2
N72B N 0.8364(11) 0.6130(8) 0.3408(6) 0.049(3) Uiso 0.50 1 d PD A 2
N81B N 0.9292(9) 0.4880(10) 0.4063(8) 0.055(4) Uiso 0.50 1 d PD A 2
N82B N 0.8726(11) 0.5185(8) 0.3130(5) 0.057(4) Uiso 0.50 1 d PD A 2
C61B C 0.7415(10) 0.4923(4) 0.5074(5) 0.038(4) Uiso 0.50 1 d PD A 2
C81B C 0.2976(12) 0.4562(7) 0.6346(8) 0.045(5) Uiso 0.50 1 d PD . 2
C07B C 0.9216(12) 0.5305(9) 0.4332(10) 0.054(5) Uiso 0.50 1 d PD A 2
H07B H 0.9629 0.5304 0.4413 0.065 Uiso 0.50 1 calc PR A 2
C08B C 0.8664(15) 0.5756(8) 0.3042(10) 0.062(5) Uiso 0.50 1 d PD A 2
H08B H 0.8855 0.5915 0.2677 0.074 Uiso 0.50 1 calc PR A 2
C62B C 0.7161(13) 0.4704(9) 0.5659(7) 0.038(4) Uiso 0.50 1 d PD A 2
C63B C 0.6734(12) 0.5116(10) 0.6035(9) 0.038(4) Uiso 0.50 1 d P A 2
H63B H 0.6585 0.5529 0.5901 0.045 Uiso 0.50 1 calc PR A 2
C64B C 0.6520(13) 0.4956(10) 0.6584(9) 0.036(4) Uiso 0.50 1 d P A 2
C65B C 0.6774(14) 0.4336(10) 0.6765(8) 0.039(4) Uiso 0.50 1 d PD A 2
C66B C 0.7107(13) 0.3891(9) 0.6415(9) 0.038(4) Uiso 0.50 1 d P A 2
C67B C 0.7325(14) 0.4093(10) 0.5856(9) 0.040(4) Uiso 0.50 1 d P A 2
H67B H 0.7589 0.3809 0.5606 0.048 Uiso 0.50 1 calc PR A 2
O6B O 0.6605(9) 0.4181(8) 0.7324(6) 0.050(3) Uiso 0.50 1 d PD A 2
C68B C 0.731(2) 0.4027(19) 0.7444(16) 0.111(9) Uiso 0.50 1 d PD A 2
H68C H 0.7736 0.3886 0.7123 0.133 Uiso 0.50 1 calc PR A 2
H68D H 0.7337 0.4387 0.7524 0.133 Uiso 0.50 1 calc PR A 2
C69B C 0.735(3) 0.357(2) 0.790(2) 0.190(16) Uiso 0.50 1 d PD A 2
H69C H 0.7600 0.3172 0.7773 0.228 Uiso 0.50 1 calc PR A 2
H69D H 0.6844 0.3595 0.8146 0.228 Uiso 0.50 1 calc PR A 2
C70B C 0.783(3) 0.369(3) 0.820(2) 0.213(18) Uiso 0.50 1 d PD A 2
H70D H 0.8363 0.3461 0.8052 0.319 Uiso 0.50 1 calc PR A 2
H70E H 0.7662 0.3549 0.8592 0.319 Uiso 0.50 1 calc PR A 2
H70F H 0.7763 0.4113 0.8149 0.319 Uiso 0.50 1 calc PR A 2
O10 O 1.1157(5) 1.0382(3) 0.1866(3) 0.061(2) Uani 1 1 d . . .
O1 O 0.6664(5) 1.2525(4) 0.0164(3) 0.067(2) Uani 1 1 d . . .
O2 O 0.5900(5) 1.1673(4) 0.1148(3) 0.061(2) Uani 1 1 d . . .
O3 O 0.6632(5) 1.2053(4) 0.1793(3) 0.057(2) Uani 1 1 d . . .
O4 O 0.7242(5) 1.3066(3) 0.0776(3) 0.058(2) Uani 1 1 d . . .
O5 O 0.5090(6) 0.4992(4) 0.7715(4) 0.089(3) Uani 1 1 d . A .
O7 O 0.6003(5) 0.3162(3) 0.7458(3) 0.065(2) Uani 1 1 d . A .
O11 O 0.8919(4) 1.0711(3) -0.1540(3) 0.048(2) Uani 1 1 d . . .
O12 O 0.9735(4) 1.0244(3) 0.2091(3) 0.0414(19) Uani 1 1 d . . .
O21 O 0.9401(4) 1.1462(3) -0.1886(3) 0.0441(19) Uani 1 1 d . . .
O22 O 0.9146(4) 0.9574(3) 0.2256(3) 0.0418(19) Uani 1 1 d . . .
O31 O 1.0771(5) 1.1822(3) 0.0318(3) 0.054(2) Uani 1 1 d . . .
O32 O 0.7887(4) 0.9211(3) 0.0153(3) 0.050(2) Uani 1 1 d . . .
O41 O 1.0649(4) 1.1853(3) -0.0496(3) 0.053(2) Uani 1 1 d . . .
O42 O 0.7838(4) 0.8926(4) 0.1040(3) 0.055(2) Uani 1 1 d . . .
O51 O 0.3405(6) 0.6843(3) 0.6090(3) 0.065(3) Uani 1 1 d . . .
O52 O 0.6789(5) 0.2765(3) 0.5029(4) 0.057(2) Uani 1 1 d . B .
O61 O 0.4541(6) 0.6982(4) 0.5711(4) 0.070(3) Uani 1 1 d . . .
O62 O 0.5723(5) 0.2525(3) 0.5392(3) 0.062(2) Uani 1 1 d . . .
O111 O 1.4342(8) 0.9247(8) 0.1919(7) 0.180(6) Uani 1 1 d . . .
O121 O 1.2189(5) 1.0096(4) 0.3951(4) 0.082(3) Uani 1 1 d . . .
O211 O 1.0572(7) 0.6145(5) 0.4179(6) 0.143(6) Uani 1 1 d . . .
O221 O 0.6701(5) 0.9029(4) 0.4797(4) 0.072(3) Uani 1 1 d . . .
O311 O 0.7709(17) 0.656(2) -0.1466(15) 0.53(2) Uiso 1 1 d D . .
O321 O 0.4669(7) 0.9438(7) -0.0511(6) 0.147(5) Uani 1 1 d . . .
O421 O 0.6273(6) 0.7378(4) 0.3500(4) 0.095(3) Uani 1 1 d . E .
O511 O 1.0090(6) 0.1694(4) 0.2020(4) 0.093(3) Uani 1 1 d . . .
O521 O 1.0502(9) 0.0841(7) 0.4898(5) 0.186(7) Uani 1 1 d D . .
O611 O 0.3868(11) 0.1522(8) 0.3503(7) 0.197(8) Uani 1 1 d . B .
O621 O 0.4347(6) 0.0344(4) 0.6635(4) 0.098(3) Uani 1 1 d . B .
O711 O 0.7928(9) 0.7418(8) 0.5750(6) 0.172(6) Uani 1 1 d . . .
O721 O 0.8882(7) 0.8349(4) 0.2539(4) 0.108(4) Uani 1 1 d . . .
O811 O 1.2465(10) 0.3635(7) 0.2824(7) 0.187(7) Uani 1 1 d . . .
N3 N 0.7966(6) 0.8643(5) -0.0775(4) 0.071(3) Uani 1 1 d . . .
N11 N 1.1523(5) 0.8923(4) 0.2516(4) 0.050(3) Uani 1 1 d . . .
N12 N 1.0251(5) 0.9814(3) 0.3066(4) 0.038(2) Uani 1 1 d . . .
N21 N 1.0734(5) 0.8339(4) 0.2943(3) 0.041(2) Uani 1 1 d . . .
N22 N 0.9364(5) 0.9326(4) 0.3294(3) 0.040(2) Uani 1 1 d . . .
N31 N 0.8283(7) 0.7462(5) 0.0013(5) 0.079(4) Uani 1 1 d . . .
N32 N 0.6968(7) 0.8465(5) 0.0462(5) 0.080(4) Uani 1 1 d . . .
N41 N 0.8810(6) 0.7167(5) 0.0722(4) 0.066(3) Uani 1 1 d . . .
N42 N 0.7291(7) 0.7969(5) 0.1253(4) 0.067(3) Uani 1 1 d . . .
N51 N 0.7370(6) 0.1966(4) 0.3678(4) 0.058(3) Uani 1 1 d . B .
N52 N 0.7542(5) 0.1568(4) 0.4764(4) 0.047(3) Uani 1 1 d . B .
N61 N 0.6191(7) 0.1852(4) 0.3990(5) 0.062(3) Uani 1 1 d . . .
N62 N 0.6418(6) 0.1368(4) 0.5050(4) 0.055(3) Uani 1 1 d . . .
C1 C 0.8938(7) 1.1223(5) -0.1532(5) 0.042(3) Uani 1 1 d . . .
C2 C 0.8356(6) 1.1562(5) -0.1068(4) 0.039(3) Uani 1 1 d . . .
C3 C 0.8401(6) 1.2069(5) -0.0952(4) 0.042(3) Uani 1 1 d . . .
H3A H 0.8817 1.2198 -0.1160 0.050 Uiso 1 1 calc R . .
C4 C 0.7845(7) 1.2390(5) -0.0536(4) 0.041(3) Uani 1 1 d . . .
C5 C 0.7221(7) 1.2216(6) -0.0248(5) 0.050(3) Uani 1 1 d . . .
C6 C 0.7164(7) 1.1697(6) -0.0343(5) 0.047(3) Uani 1 1 d . . .
C7 C 0.7736(7) 1.1377(5) -0.0753(5) 0.049(3) Uani 1 1 d . . .
H7A H 0.7705 1.1028 -0.0821 0.059 Uiso 1 1 calc R . .
C8 C 0.6076(9) 1.3017(8) 0.0005(7) 0.116(6) Uani 1 1 d . . .
H8A H 0.6022 1.3139 -0.0347 0.139 Uiso 1 1 calc R . .
C9 C 0.5554(12) 1.3308(11) 0.0521(10) 0.182(11) Uani 1 1 d D . .
H9A H 0.5661 1.3221 0.0853 0.218 Uiso 1 1 calc R . .
C10 C 0.4839(14) 1.3755(13) 0.0417(13) 0.294(18) Uani 1 1 d D . .
H10I H 0.4506 1.3938 0.0747 0.440 Uiso 1 1 calc R . .
H10J H 0.4592 1.3549 0.0316 0.440 Uiso 1 1 calc R . .
H10K H 0.4959 1.4066 0.0122 0.440 Uiso 1 1 calc R . .
C91 C 0.6499(6) 1.1479(5) 0.0002(4) 0.052(3) Uani 1 1 d . . .
H91A H 0.6067 1.1821 0.0157 0.062 Uiso 1 1 calc R . .
H91B H 0.6357 1.1324 -0.0234 0.062 Uiso 1 1 calc R . .
C11 C 0.7727(6) 0.9323(6) 0.0630(5) 0.051(3) Uani 1 1 d . . .
C12 C 0.7335(6) 0.9958(5) 0.0757(5) 0.046(3) Uani 1 1 d . . .
C13 C 0.7116(6) 1.0411(6) 0.0352(5) 0.044(3) Uani 1 1 d . . .
H13A H 0.7272 1.0318 -0.0006 0.052 Uiso 1 1 calc R . .
C14 C 0.6678(6) 1.0989(6) 0.0462(5) 0.048(3) Uani 1 1 d . . .
C15 C 0.6425(7) 1.1119(6) 0.1005(5) 0.048(3) Uani 1 1 d . . .
C16 C 0.6710(7) 1.0682(6) 0.1408(5) 0.049(3) Uani 1 1 d . . .
C17 C 0.7158(6) 1.0104(6) 0.1279(5) 0.050(3) Uani 1 1 d . . .
H17A H 0.7346 0.9808 0.1545 0.060 Uiso 1 1 calc R . .
C18 C 0.5157(10) 1.1711(9) 0.1231(8) 0.126(7) Uani 1 1 d . . .
H18A H 0.4869 1.2140 0.1164 0.151 Uiso 1 1 calc R . .
H18B H 0.5176 1.1514 0.0945 0.151 Uiso 1 1 calc R . .
C19 C 0.4764(12) 1.1492(13) 0.1696(11) 0.194(12) Uani 1 1 d . . .
H19A H 0.4733 1.1683 0.1991 0.232 Uiso 1 1 calc R . .
H19B H 0.5028 1.1058 0.1766 0.232 Uiso 1 1 calc R . .
C20 C 0.3913(11) 1.1590(13) 0.1717(11) 0.242(14) Uani 1 1 d . . .
H20A H 0.3656 1.1412 0.2070 0.363 Uiso 1 1 calc R . .
H20B H 0.3937 1.1398 0.1430 0.363 Uiso 1 1 calc R . .
H20C H 0.3639 1.2019 0.1664 0.363 Uiso 1 1 calc R . .
C92 C 0.6576(6) 1.0845(5) 0.1957(4) 0.050(3) Uani 1 1 d . . .
H92A H 0.6125 1.1203 0.2037 0.060 Uiso 1 1 calc R . .
H92B H 0.6489 1.0512 0.2243 0.060 Uiso 1 1 calc R . .
C93 C 0.7984(6) 1.2305(4) 0.1593(4) 0.044(3) Uani 1 1 d . . .
H93A H 0.7480 1.2609 0.1679 0.053 Uiso 1 1 calc R . .
H93B H 0.8265 1.2362 0.1795 0.053 Uiso 1 1 calc R . .
C31 C 0.9181(6) 1.0100(5) 0.2122(4) 0.038(3) Uani 1 1 d . . .
C32 C 0.8521(6) 1.0606(5) 0.1998(4) 0.035(3) Uani 1 1 d . . .
C33 C 0.8543(7) 1.1189(5) 0.1852(4) 0.042(3) Uani 1 1 d . . .
H33A H 0.8990 1.1258 0.1801 0.051 Uiso 1 1 calc R . .
C34 C 0.7912(7) 1.1676(5) 0.1779(4) 0.040(3) Uani 1 1 d . . .
C35 C 0.7266(7) 1.1563(5) 0.1848(4) 0.043(3) Uani 1 1 d . . .
C36 C 0.7238(6) 1.0971(5) 0.1957(4) 0.040(3) Uani 1 1 d . . .
C37 C 0.7872(6) 1.0511(5) 0.2041(4) 0.040(3) Uani 1 1 d . . .
H37A H 0.7861 1.0113 0.2133 0.048 Uiso 1 1 calc R . .
C38 C 0.6174(8) 1.2291(6) 0.2288(6) 0.095(5) Uani 1 1 d . . .
H38A H 0.6451 1.2434 0.2432 0.114 Uiso 1 1 calc R . .
H38B H 0.5981 1.1990 0.2565 0.114 Uiso 1 1 calc R . .
C39 C 0.5522(14) 1.2827(10) 0.2120(9) 0.200(14) Uani 1 1 d D . .
H39A H 0.5687 1.3181 0.1963 0.241 Uiso 1 1 calc R . .
H39B H 0.5415 1.2718 0.1835 0.241 Uiso 1 1 calc R . .
C40 C 0.4808(15) 1.2993(13) 0.2592(12) 0.36(3) Uani 1 1 d D . .
H40A H 0.4425 1.3327 0.2463 0.539 Uiso 1 1 calc R . .
H40B H 0.4907 1.3110 0.2872 0.539 Uiso 1 1 calc R . .
H40C H 0.4634 1.2648 0.2743 0.539 Uiso 1 1 calc R . .
C94 C 0.7936(7) 1.2901(5) -0.0373(5) 0.055(3) Uani 1 1 d . . .
H94A H 0.7438 1.3190 -0.0220 0.066 Uiso 1 1 calc R . .
H94B H 0.8214 1.3112 -0.0698 0.066 Uiso 1 1 calc R . .
C41 C 1.0388(7) 1.1913(5) 0.0009(5) 0.046(3) Uani 1 1 d . . .
C42 C 0.9540(7) 1.2131(5) 0.0240(5) 0.043(3) Uani 1 1 d . . .
C43 C 0.9134(7) 1.2376(5) -0.0129(5) 0.048(3) Uani 1 1 d . . .
H43A H 0.9385 1.2345 -0.0504 0.058 Uiso 1 1 calc R . .
C44 C 0.8359(8) 1.2667(5) 0.0048(5) 0.045(3) Uani 1 1 d . . .
C45 C 0.7994(7) 1.2710(5) 0.0599(4) 0.045(3) Uani 1 1 d . . .
C46 C 0.8376(7) 1.2396(5) 0.0994(4) 0.040(3) Uani 1 1 d . . .
C47 C 0.9154(7) 1.2131(4) 0.0793(5) 0.040(3) Uani 1 1 d . . .
H47A H 0.9428 1.1944 0.1043 0.047 Uiso 1 1 calc R . .
C48 C 0.7134(8) 1.3616(5) 0.0948(6) 0.083(5) Uani 1 1 d . . .
H48A H 0.7459 1.3536 0.1172 0.099 Uiso 1 1 calc R . .
H48B H 0.6609 1.3783 0.1171 0.099 Uiso 1 1 calc R . .
C49 C 0.7331(15) 1.4083(8) 0.0428(9) 0.190(11) Uani 1 1 d D . .
H49A H 0.7873 1.3940 0.0238 0.228 Uiso 1 1 calc R . .
H49B H 0.7067 1.4108 0.0176 0.228 Uiso 1 1 calc R . .
C50 C 0.711(2) 1.4705(11) 0.0581(16) 0.37(2) Uiso 1 1 d D . .
H50A H 0.7282 1.4969 0.0257 0.552 Uiso 1 1 calc R . .
H50B H 0.7337 1.4677 0.0853 0.552 Uiso 1 1 calc R . .
H50C H 0.6564 1.4867 0.0730 0.552 Uiso 1 1 calc R . .
C95 C 0.6246(7) 0.5439(5) 0.6835(5) 0.078(5) Uani 1 1 d D . .
C51 C 0.4087(11) 0.6732(6) 0.6062(7) 0.072(5) Uani 1 1 d . . .
C52 C 0.4357(9) 0.6259(6) 0.6490(6) 0.069(4) Uani 1 1 d . A .
C53 C 0.5097(9) 0.6088(5) 0.6486(5) 0.068(4) Uani 1 1 d . . .
H53A H 0.5422 0.6269 0.6200 0.082 Uiso 1 1 calc R A .
C54 C 0.5390(10) 0.5656(6) 0.6890(6) 0.074(5) Uani 1 1 d . A .
C55 C 0.4861(10) 0.5423(5) 0.7302(7) 0.074(5) Uani 1 1 d . . .
C56 C 0.4101(10) 0.5576(5) 0.7326(6) 0.070(4) Uani 1 1 d . A .
C57 C 0.3871(10) 0.6004(5) 0.6907(6) 0.073(5) Uani 1 1 d . . .
H57A H 0.3369 0.6121 0.6910 0.088 Uiso 1 1 calc R A .
C58 C 0.4982(10) 0.5246(7) 0.8189(6) 0.118(7) Uani 1 1 d D . .
H58A H 0.4474 0.5539 0.8308 0.141 Uiso 1 1 calc R A 1
H58B H 0.5355 0.5442 0.8115 0.141 Uiso 1 1 calc R A 1
C59 C 0.510(2) 0.4686(10) 0.8613(12) 0.151(15) Uiso 0.60 1 d PD A 1
H59A H 0.4646 0.4565 0.8752 0.181 Uiso 0.60 1 calc PR A 1
H59B H 0.5524 0.4353 0.8440 0.181 Uiso 0.60 1 calc PR A 1
C60 C 0.524(3) 0.4814(19) 0.9082(12) 0.27(3) Uiso 0.60 1 d PD A 1
H60A H 0.5314 0.4454 0.9347 0.398 Uiso 0.60 1 calc PR A 1
H60B H 0.4811 0.5139 0.9257 0.398 Uiso 0.60 1 calc PR A 1
H60C H 0.5688 0.4932 0.8944 0.398 Uiso 0.60 1 calc PR A 1
C59B C 0.543(2) 0.4770(14) 0.8540(19) 0.13(2) Uiso 0.40 1 d PD A 2
H59C H 0.5366 0.4967 0.8843 0.160 Uiso 0.40 1 calc PR A 2
H59D H 0.5962 0.4681 0.8318 0.160 Uiso 0.40 1 calc PR A 2
C60B C 0.532(4) 0.4165(15) 0.880(2) 0.22(3) Uiso 0.40 1 d PD A 2
H60D H 0.5653 0.3949 0.9020 0.332 Uiso 0.40 1 calc PR A 2
H60E H 0.5443 0.3931 0.8508 0.332 Uiso 0.40 1 calc PR A 2
H60F H 0.4803 0.4229 0.9021 0.332 Uiso 0.40 1 calc PR A 2
C96 C 0.7334(7) 0.3239(4) 0.6551(5) 0.056(4) Uani 1 1 d . . .
C97 C 0.4690(8) 0.3074(5) 0.7370(5) 0.064(4) Uani 1 1 d . A .
H97A H 0.4790 0.3000 0.7719 0.076 Uiso 1 1 calc R . .
H97B H 0.4460 0.2783 0.7380 0.076 Uiso 1 1 calc R . .
C71 C 0.6217(9) 0.2707(5) 0.5413(6) 0.057(4) Uani 1 1 d . B .
C72 C 0.6126(8) 0.2855(4) 0.5959(5) 0.053(3) Uani 1 1 d . . .
C73 C 0.6713(8) 0.2976(5) 0.6011(5) 0.054(3) Uani 1 1 d . A .
H73A H 0.7134 0.2986 0.5702 0.065 Uiso 1 1 calc R . .
C74 C 0.6696(8) 0.3083(4) 0.6505(6) 0.050(3) Uani 1 1 d . A .
C75 C 0.6059(9) 0.3071(4) 0.6947(6) 0.053(4) Uani 1 1 d . . .
C76 C 0.5428(8) 0.2980(5) 0.6907(5) 0.052(3) Uani 1 1 d . A .
C77 C 0.5494(8) 0.2864(5) 0.6404(5) 0.052(3) Uani 1 1 d . A .
H77A H 0.5096 0.2788 0.6365 0.063 Uiso 1 1 calc R . .
C78 C 0.6276(10) 0.2609(7) 0.7785(6) 0.097(5) Uani 1 1 d . . .
H78A H 0.6829 0.2454 0.7665 0.116 Uiso 1 1 calc R A .
H78B H 0.6087 0.2302 0.7768 0.116 Uiso 1 1 calc R . .
C79 C 0.5963(16) 0.2787(10) 0.8369(8) 0.184(11) Uani 1 1 d D A .
H79A H 0.6272 0.2988 0.8410 0.221 Uiso 1 1 calc R . .
H79B H 0.5446 0.3071 0.8430 0.221 Uiso 1 1 calc R . .
C80 C 0.597(2) 0.2236(12) 0.8785(10) 0.292(18) Uani 1 1 d D . .
H80A H 0.5773 0.2352 0.9150 0.438 Uiso 1 1 calc R A .
H80B H 0.6480 0.1957 0.8725 0.438 Uiso 1 1 calc R . .
H80C H 0.5654 0.2042 0.8748 0.438 Uiso 1 1 calc R . .
C98 C 0.3575(9) 0.5260(6) 0.7731(6) 0.083(5) Uani 1 1 d . . .
H98A H 0.3062 0.5549 0.7834 0.100 Uiso 1 1 calc R A .
H98B H 0.3728 0.5091 0.8063 0.100 Uiso 1 1 calc R . .
C82 C 0.3343(8) 0.4454(6) 0.6796(5) 0.066(4) Uani 1 1 d D . .
C83 C 0.3816(7) 0.3874(5) 0.6892(5) 0.061(4) Uani 1 1 d . . .
H83A H 0.3915 0.3585 0.6673 0.073 Uiso 1 1 calc R . .
C84 C 0.4144(7) 0.3711(5) 0.7300(5) 0.057(4) Uani 1 1 d . . .
C85 C 0.3991(8) 0.4151(5) 0.7609(5) 0.062(4) Uani 1 1 d . A .
C86 C 0.3589(8) 0.4754(5) 0.7481(5) 0.063(4) Uani 1 1 d . A .
C87 C 0.3250(8) 0.4895(5) 0.7082(5) 0.070(4) Uani 1 1 d . A .
H87A H 0.2952 0.5296 0.7003 0.084 Uiso 1 1 calc R . .
O8 O 0.4236(6) 0.3984(3) 0.8067(4) 0.075(3) Uani 1 1 d D . .
C88 C 0.3730(14) 0.4025(12) 0.8557(9) 0.107(9) Uiso 0.613(14) 1 d PD . 1
H88A H 0.3313 0.4408 0.8563 0.129 Uiso 0.613(14) 1 calc PR . 1
H88B H 0.3958 0.3994 0.8835 0.129 Uiso 0.613(14) 1 calc PR . 1
C89 C 0.3463(15) 0.3495(10) 0.8655(11) 0.107(8) Uiso 0.613(14) 1 d PD . 1
H89A H 0.3870 0.3116 0.8698 0.129 Uiso 0.613(14) 1 calc PR . 1
H89B H 0.3324 0.3495 0.8339 0.129 Uiso 0.613(14) 1 calc PR . 1
C90 C 0.278(2) 0.3538(18) 0.9170(14) 0.226(18) Uiso 0.613(14) 1 d PD . 1
H90A H 0.2649 0.3176 0.9254 0.339 Uiso 0.613(14) 1 calc PR . 1
H90B H 0.2361 0.3888 0.9110 0.339 Uiso 0.613(14) 1 calc PR . 1
H90C H 0.2907 0.3579 0.9475 0.339 Uiso 0.613(14) 1 calc PR . 1
C88B C 0.3764(19) 0.3718(19) 0.8499(16) 0.107(9) Uiso 0.387(14) 1 d PD . 2
H88C H 0.3996 0.3568 0.8794 0.129 Uiso 0.387(14) 1 calc PR . 2
H88D H 0.3788 0.3362 0.8376 0.129 Uiso 0.387(14) 1 calc PR . 2
C89B C 0.292(2) 0.405(2) 0.8768(16) 0.107(8) Uiso 0.387(14) 1 d PD . 2
H89C H 0.2815 0.4454 0.8553 0.129 Uiso 0.387(14) 1 calc PR . 2
H89D H 0.2649 0.3846 0.8688 0.129 Uiso 0.387(14) 1 calc PR . 2
C90B C 0.251(4) 0.417(3) 0.9362(18) 0.226(18) Uiso 0.387(14) 1 d PD . 2
H90D H 0.1973 0.4256 0.9439 0.339 Uiso 0.387(14) 1 calc PR . 2
H90E H 0.2591 0.4509 0.9424 0.339 Uiso 0.387(14) 1 calc PR . 2
H90F H 0.2699 0.3813 0.9602 0.339 Uiso 0.387(14) 1 calc PR . 2
C101 C 1.1380(7) 0.8434(5) 0.2813(5) 0.048(3) Uani 1 1 d . . .
H10E H 1.1765 0.8132 0.2941 0.058 Uiso 1 1 calc R . .
C102 C 0.9684(6) 0.9635(5) 0.3410(5) 0.043(3) Uani 1 1 d . . .
H10F H 0.9493 0.9736 0.3768 0.051 Uiso 1 1 calc R . .
C103 C 0.8655(9) 0.7060(7) 0.0330(6) 0.082(5) Uani 1 1 d . E .
H10G H 0.8828 0.6655 0.0269 0.098 Uiso 1 1 calc R . .
C104 C 0.6805(9) 0.8247(7) 0.0983(6) 0.078(4) Uani 1 1 d . E .
H10H H 0.6295 0.8295 0.1177 0.093 Uiso 1 1 calc R . .
C105 C 0.6851(10) 0.1797(5) 0.3630(6) 0.067(4) Uani 1 1 d . B .
H10A H 0.6969 0.1626 0.3314 0.081 Uiso 1 1 calc R . .
C106 C 0.7134(8) 0.1233(5) 0.5032(5) 0.052(3) Uani 1 1 d . B .
H10B H 0.7351 0.0868 0.5230 0.063 Uiso 1 1 calc R . .
C111 C 1.2250(4) 0.8976(4) 0.2391(4) 0.061(4) Uiso 1 1 d G . .
C112 C 1.2609(5) 0.8821(4) 0.2787(3) 0.077(4) Uiso 1 1 d G . .
H11D H 1.2385 0.8661 0.3144 0.093 Uiso 1 1 calc R . .
C113 C 1.3298(5) 0.8902(4) 0.2654(4) 0.092(5) Uiso 1 1 d G . .
H11E H 1.3541 0.8797 0.2922 0.111 Uiso 1 1 calc R . .
C114 C 1.3629(4) 0.9139(5) 0.2126(4) 0.104(5) Uiso 1 1 d G . .
C115 C 1.3270(6) 0.9295(4) 0.1730(3) 0.109(6) Uiso 1 1 d G . .
H11F H 1.3494 0.9455 0.1373 0.130 Uiso 1 1 calc R . .
C116 C 1.2581(5) 0.9213(4) 0.1862(3) 0.079(4) Uiso 1 1 d G . .
H11G H 1.2338 0.9318 0.1594 0.095 Uiso 1 1 calc R . .
C117 C 1.4541(15) 0.9269(12) 0.2316(10) 0.203(12) Uiso 1 1 d . . .
H11A H 1.5022 0.9337 0.2172 0.304 Uiso 1 1 calc R . .
H11B H 1.4588 0.8890 0.2557 0.304 Uiso 1 1 calc R . .
H11C H 1.4164 0.9596 0.2519 0.304 Uiso 1 1 calc R . .
C121 C 1.0714(6) 0.9922(5) 0.3292(5) 0.045(3) Uani 1 1 d . . .
C122 C 1.0983(7) 1.0400(5) 0.3103(5) 0.055(3) Uani 1 1 d . . .
H12B H 1.0836 1.0683 0.2816 0.066 Uiso 1 1 calc R . .
C123 C 1.1452(7) 1.0484(5) 0.3312(5) 0.063(4) Uani 1 1 d . . .
H12C H 1.1611 1.0823 0.3175 0.075 Uiso 1 1 calc R . .
C124 C 1.1692(7) 1.0072(5) 0.3723(5) 0.052(3) Uani 1 1 d . . .
C125 C 1.1435(7) 0.9590(5) 0.3933(5) 0.056(3) Uani 1 1 d . . .
H12D H 1.1581 0.9312 0.4223 0.067 Uiso 1 1 calc R . .
C126 C 1.0957(7) 0.9517(5) 0.3715(5) 0.055(3) Uani 1 1 d . . .
H12E H 1.0790 0.9182 0.3857 0.066 Uiso 1 1 calc R . .
C127 C 1.2456(11) 1.0594(7) 0.3749(8) 0.134(8) Uani 1 1 d . . .
H12A H 1.2031 1.0967 0.3776 0.200 Uiso 1 1 calc R . .
H12F H 1.2764 1.0570 0.3369 0.200 Uiso 1 1 calc R . .
H12G H 1.2755 1.0586 0.3964 0.200 Uiso 1 1 calc R . .
C211 C 1.0675(7) 0.7800(5) 0.3262(5) 0.049(3) Uani 1 1 d . . .
C212 C 1.0660(10) 0.7359(6) 0.3051(6) 0.100(6) Uani 1 1 d . . .
H21B H 1.0690 0.7419 0.2680 0.120 Uiso 1 1 calc R . .
C213 C 1.0601(11) 0.6816(7) 0.3367(8) 0.127(8) Uani 1 1 d . . .
H21C H 1.0568 0.6523 0.3214 0.152 Uiso 1 1 calc R . .
C214 C 1.0590(10) 0.6709(7) 0.3903(8) 0.095(6) Uani 1 1 d . . .
C215 C 1.0581(9) 0.7144(8) 0.4126(6) 0.090(5) Uani 1 1 d . . .
H21D H 1.0554 0.7078 0.4497 0.108 Uiso 1 1 calc R . .
C216 C 1.0611(8) 0.7695(6) 0.3815(5) 0.074(4) Uani 1 1 d . . .
H21E H 1.0587 0.8002 0.3983 0.089 Uiso 1 1 calc R . .
C217 C 1.0532(12) 0.6009(9) 0.4730(8) 0.184(12) Uani 1 1 d . . .
H21A H 1.0064 0.6275 0.4943 0.276 Uiso 1 1 calc R . .
H21F H 1.0955 0.6065 0.4774 0.276 Uiso 1 1 calc R . .
H21G H 1.0550 0.5593 0.4856 0.276 Uiso 1 1 calc R . .
C221 C 0.8686(7) 0.9274(5) 0.3663(5) 0.038(3) Uani 1 1 d . . .
C222 C 0.8521(7) 0.8744(5) 0.3773(5) 0.054(3) Uani 1 1 d . . .
H22B H 0.8877 0.8416 0.3586 0.065 Uiso 1 1 calc R . .
C223 C 0.7863(8) 0.8679(5) 0.4141(5) 0.059(4) Uani 1 1 d . . .
H22C H 0.7768 0.8315 0.4199 0.071 Uiso 1 1 calc R . .
C224 C 0.7344(8) 0.9147(6) 0.4424(5) 0.053(3) Uani 1 1 d . . .
C225 C 0.7466(7) 0.9687(5) 0.4328(5) 0.056(3) Uani 1 1 d . . .
H22D H 0.7108 1.0009 0.4521 0.067 Uiso 1 1 calc R . .
C226 C 0.8124(7) 0.9746(5) 0.3944(5) 0.050(3) Uani 1 1 d . . .
H22E H 0.8197 1.0122 0.3867 0.060 Uiso 1 1 calc R . .
C227 C 0.6163(9) 0.9471(7) 0.5139(6) 0.095(5) Uani 1 1 d . . .
H22A H 0.5886 0.9805 0.4926 0.142 Uiso 1 1 calc R . .
H22F H 0.6420 0.9616 0.5293 0.142 Uiso 1 1 calc R . .
H22G H 0.5816 0.9294 0.5432 0.142 Uiso 1 1 calc R . .
C321 C 0.6388(9) 0.8721(8) 0.0215(7) 0.091(5) Uani 1 1 d . . .
C322 C 0.6333(8) 0.9244(8) -0.0144(6) 0.083(5) Uani 1 1 d . . .
H32B H 0.6686 0.9436 -0.0214 0.100 Uiso 1 1 calc R . .
C323 C 0.5788(9) 0.9505(8) -0.0408(6) 0.103(6) Uani 1 1 d . . .
H32C H 0.5783 0.9854 -0.0664 0.123 Uiso 1 1 calc R . .
C324 C 0.5247(9) 0.9228(11) -0.0278(7) 0.117(7) Uani 1 1 d . . .
C325 C 0.5252(11) 0.8719(11) 0.0104(8) 0.152(9) Uani 1 1 d . . .
H32D H 0.4871 0.8549 0.0200 0.183 Uiso 1 1 calc R . .
C326 C 0.5819(10) 0.8461(9) 0.0344(7) 0.120(7) Uani 1 1 d . . .
H32E H 0.5829 0.8109 0.0597 0.145 Uiso 1 1 calc R . .
C327 C 0.4688(10) 0.9926(10) -0.0946(7) 0.141(8) Uani 1 1 d . . .
H32A H 0.5124 0.9791 -0.1258 0.212 Uiso 1 1 calc R . .
H32F H 0.4719 1.0256 -0.0824 0.212 Uiso 1 1 calc R . .
H32G H 0.4233 1.0062 -0.1049 0.212 Uiso 1 1 calc R . .
C421 C 0.7041(7) 0.7831(6) 0.1827(5) 0.060(4) Uiso 1 1 d . E .
C422 C 0.6525(8) 0.8283(6) 0.2154(6) 0.080(4) Uiso 1 1 d . . .
H42B H 0.6361 0.8683 0.1988 0.096 Uiso 1 1 calc R E .
C423 C 0.6252(8) 0.8153(6) 0.2719(6) 0.079(4) Uiso 1 1 d . E .
H42C H 0.5897 0.8458 0.2934 0.095 Uiso 1 1 calc R . .
C424 C 0.6512(8) 0.7571(6) 0.2956(6) 0.066(4) Uiso 1 1 d . . .
C425 C 0.7066(7) 0.7125(6) 0.2642(5) 0.069(4) Uiso 1 1 d . E .
H42D H 0.7270 0.6736 0.2813 0.082 Uiso 1 1 calc R . .
C426 C 0.7311(7) 0.7257(6) 0.2085(5) 0.065(4) Uiso 1 1 d . . .
H42E H 0.7672 0.6950 0.1874 0.078 Uiso 1 1 calc R E .
C427 C 0.5833(10) 0.7826(7) 0.3853(7) 0.115(6) Uiso 1 1 d . . .
H42A H 0.5358 0.8047 0.3778 0.172 Uiso 1 1 calc R E .
H42F H 0.6102 0.8103 0.3793 0.172 Uiso 1 1 calc R . .
H42G H 0.5739 0.7637 0.4230 0.172 Uiso 1 1 calc R . .
C511 C 0.8051(8) 0.1916(5) 0.3257(5) 0.055(3) Uiso 1 1 d . . .
C512 C 0.8609(7) 0.1350(6) 0.3151(5) 0.064(4) Uiso 1 1 d . B .
H51A H 0.8517 0.0997 0.3362 0.077 Uiso 1 1 calc R . .
C513 C 0.9266(8) 0.1304(6) 0.2757(5) 0.066(4) Uiso 1 1 d . . .
H51B H 0.9627 0.0919 0.2701 0.079 Uiso 1 1 calc R B .
C514 C 0.9429(8) 0.1789(6) 0.2438(5) 0.062(4) Uiso 1 1 d . B .
C515 C 0.8887(7) 0.2365(6) 0.2533(5) 0.065(4) Uiso 1 1 d . . .
H51C H 0.8992 0.2712 0.2319 0.078 Uiso 1 1 calc R B .
C516 C 0.8211(7) 0.2422(6) 0.2934(5) 0.061(4) Uiso 1 1 d . B .
H51D H 0.7852 0.2807 0.2991 0.073 Uiso 1 1 calc R . .
C517 C 1.0278(9) 0.2201(7) 0.1702(6) 0.099(5) Uiso 1 1 d . . .
H51E H 1.0761 0.2070 0.1424 0.148 Uiso 1 1 calc R . .
H51F H 1.0308 0.2434 0.1935 0.148 Uiso 1 1 calc R . .
H51G H 0.9894 0.2450 0.1528 0.148 Uiso 1 1 calc R . .
C521 C 0.8291(7) 0.1394(5) 0.4794(5) 0.051(3) Uiso 1 1 d . . .
C522 C 0.8851(8) 0.0896(6) 0.4585(5) 0.075(4) Uiso 1 1 d . B .
H52A H 0.8745 0.0659 0.4416 0.090 Uiso 1 1 calc R . .
C523 C 0.9589(10) 0.0725(7) 0.4615(6) 0.103(5) Uiso 1 1 d . . .
H52B H 0.9974 0.0382 0.4469 0.123 Uiso 1 1 calc R B .
C524 C 0.9705(9) 0.1062(8) 0.4850(7) 0.097(5) Uiso 1 1 d D B .
C525 C 0.9220(8) 0.1552(6) 0.5072(6) 0.081(4) Uiso 1 1 d . . .
H52C H 0.9365 0.1769 0.5235 0.097 Uiso 1 1 calc R B .
C526 C 0.8445(8) 0.1745(6) 0.5057(5) 0.072(4) Uiso 1 1 d . B .
H52D H 0.8070 0.2086 0.5214 0.086 Uiso 1 1 calc R . .
C527 C 1.0825(12) 0.1122(11) 0.5065(10) 0.204(12) Uiso 1 1 d D . .
H52E H 1.1348 0.0878 0.5023 0.306 Uiso 1 1 calc R . .
H52F H 1.0560 0.1178 0.5447 0.306 Uiso 1 1 calc R . .
H52G H 1.0799 0.1512 0.4845 0.306 Uiso 1 1 calc R . .
C611 C 0.5658(8) 0.1710(6) 0.3865(5) 0.066(4) Uiso 1 1 d . B .
C612 C 0.5846(8) 0.1200(6) 0.3612(5) 0.076(4) Uiso 1 1 d . . .
H61A H 0.6337 0.0920 0.3533 0.091 Uiso 1 1 calc R B .
C613 C 0.5282(9) 0.1123(7) 0.3483(6) 0.084(4) Uiso 1 1 d . B .
H61B H 0.5408 0.0784 0.3314 0.101 Uiso 1 1 calc R . .
C614 C 0.4604(10) 0.1490(8) 0.3583(6) 0.094(5) Uiso 1 1 d . . .
C615 C 0.4358(12) 0.1987(9) 0.3851(8) 0.137(7) Uiso 1 1 d . B .
H61C H 0.3852 0.2241 0.3942 0.165 Uiso 1 1 calc R . .
C616 C 0.4935(10) 0.2094(8) 0.3987(6) 0.104(5) Uiso 1 1 d . . .
H61D H 0.4802 0.2432 0.4159 0.125 Uiso 1 1 calc R B .
C617 C 0.4046(17) 0.1233(13) 0.3207(11) 0.214(14) Uiso 1 1 d . . .
H61E H 0.3610 0.1236 0.3134 0.321 Uiso 1 1 calc R B .
H61F H 0.4308 0.0825 0.3344 0.321 Uiso 1 1 calc R . .
H61G H 0.4382 0.1370 0.2872 0.321 Uiso 1 1 calc R . .
C621 C 0.5948(7) 0.1055(5) 0.5437(5) 0.055(3) Uiso 1 1 d . B .
C622 C 0.5338(7) 0.1058(5) 0.5318(5) 0.063(4) Uiso 1 1 d . . .
H62A H 0.5288 0.1226 0.4968 0.076 Uiso 1 1 calc R B .
C623 C 0.4796(8) 0.0820(6) 0.5701(5) 0.076(4) Uiso 1 1 d . B .
H62B H 0.4380 0.0835 0.5613 0.091 Uiso 1 1 calc R . .
C624 C 0.4876(9) 0.0561(6) 0.6211(6) 0.078(4) Uiso 1 1 d . . .
C625 C 0.5478(8) 0.0536(6) 0.6327(6) 0.075(4) Uiso 1 1 d . B .
H62C H 0.5532 0.0353 0.6673 0.090 Uiso 1 1 calc R . .
C626 C 0.6028(8) 0.0775(6) 0.5946(5) 0.077(4) Uiso 1 1 d . . .
H62D H 0.6448 0.0745 0.6035 0.093 Uiso 1 1 calc R B .
C627 C 0.3639(11) 0.0454(8) 0.6549(8) 0.138(7) Uiso 1 1 d . . .
H62E H 0.3319 0.0282 0.6872 0.207 Uiso 1 1 calc R B .
H62F H 0.3734 0.0269 0.6235 0.207 Uiso 1 1 calc R . .
H62G H 0.3388 0.0886 0.6484 0.207 Uiso 1 1 calc R . .
C711 C 0.8578(7) 0.6121(6) 0.4722(6) 0.065(4) Uiso 1 1 d . . .
C712 C 0.8772(8) 0.6623(6) 0.4505(6) 0.082(4) Uiso 1 1 d . A .
H71A H 0.9027 0.6685 0.4129 0.098 Uiso 1 1 calc R . .
C713 C 0.8586(9) 0.7058(7) 0.4850(6) 0.092(5) Uiso 1 1 d . . .
H71B H 0.8742 0.7399 0.4705 0.111 Uiso 1 1 calc R A .
C714 C 0.8187(10) 0.6984(8) 0.5387(8) 0.099(5) Uiso 1 1 d . A .
C715 C 0.7977(11) 0.6495(9) 0.5599(9) 0.135(7) Uiso 1 1 d . . .
H71C H 0.7679 0.6447 0.5966 0.162 Uiso 1 1 calc R A .
C716 C 0.8207(10) 0.6065(9) 0.5265(8) 0.125(6) Uiso 1 1 d . A .
H71D H 0.8100 0.5705 0.5425 0.150 Uiso 1 1 calc R . .
C717 C 0.8234(16) 0.7859(13) 0.5545(12) 0.217(15) Uiso 1 1 d . . .
H71E H 0.8031 0.8140 0.5810 0.325 Uiso 1 1 calc R . .
H71F H 0.8115 0.8070 0.5210 0.325 Uiso 1 1 calc R . .
H71G H 0.8776 0.7685 0.5467 0.325 Uiso 1 1 calc R . .
C721 C 0.8651(9) 0.6657(7) 0.3147(6) 0.080(4) Uiso 1 1 d . . .
C722 C 0.9298(10) 0.6703(8) 0.2786(7) 0.112(6) Uiso 1 1 d . A .
H72A H 0.9700 0.6351 0.2676 0.134 Uiso 1 1 calc R . .
C723 C 0.9395(11) 0.7277(8) 0.2564(7) 0.116(6) Uiso 1 1 d . . .
H72B H 0.9849 0.7309 0.2302 0.139 Uiso 1 1 calc R A .
C724 C 0.8799(8) 0.7785(6) 0.2747(5) 0.070(4) Uiso 1 1 d . A .
C725 C 0.8154(9) 0.7734(7) 0.3116(6) 0.084(4) Uiso 1 1 d . . .
H72C H 0.7753 0.8083 0.3237 0.101 Uiso 1 1 calc R A .
C726 C 0.8074(9) 0.7159(6) 0.3326(6) 0.085(4) Uiso 1 1 d . A .
H72D H 0.7622 0.7125 0.3589 0.102 Uiso 1 1 calc R . .
C727 C 0.8612(13) 0.8595(10) 0.2114(9) 0.171(9) Uiso 1 1 d . . .
H72E H 0.8668 0.8990 0.1977 0.257 Uiso 1 1 calc R . .
H72F H 0.8083 0.8636 0.2230 0.257 Uiso 1 1 calc R . .
H72G H 0.8890 0.8338 0.1825 0.257 Uiso 1 1 calc R . .
C411 C 0.9375(11) 0.6766(9) 0.0869(8) 0.067(5) Uiso 0.50 1 d PG E 1
C412 C 0.9425(10) 0.6803(8) 0.1366(7) 0.068(6) Uiso 0.50 1 d PG E 1
H412 H 0.9057 0.7106 0.1579 0.081 Uiso 0.50 1 calc PR E 1
C413 C 1.0019(13) 0.6391(10) 0.1549(7) 0.097(7) Uiso 0.50 1 d PG E 1
H413 H 1.0053 0.6415 0.1886 0.117 Uiso 0.50 1 calc PR E 1
C414 C 1.0563(11) 0.5942(9) 0.1235(10) 0.120(8) Uiso 0.50 1 d PG E 1
C415 C 1.0513(12) 0.5906(9) 0.0738(9) 0.124(9) Uiso 0.50 1 d PG E 1
H415 H 1.0881 0.5603 0.0525 0.148 Uiso 0.50 1 calc PR E 1
C416 C 0.9919(14) 0.6318(11) 0.0554(7) 0.114(8) Uiso 0.50 1 d PG E 1
H416 H 0.9885 0.6293 0.0218 0.137 Uiso 0.50 1 calc PR E 1
O411 O 1.1131(15) 0.5470(11) 0.1486(12) 0.112(8) Uiso 0.50 1 d P E 1
C417 C 1.152(6) 0.511(5) 0.120(4) 0.47(7) Uiso 0.50 1 d P E 1
H41A H 1.1936 0.4846 0.1345 0.703 Uiso 0.50 1 calc PR E 1
H41B H 1.1721 0.5299 0.0839 0.703 Uiso 0.50 1 calc PR E 1
H41C H 1.1242 0.4870 0.1189 0.703 Uiso 0.50 1 calc PR E 1
C11B C 0.9334(10) 0.6682(9) 0.1015(7) 0.067(5) Uiso 0.50 1 d PG E 2
C12B C 0.9815(11) 0.6852(7) 0.1157(7) 0.068(6) Uiso 0.50 1 d PG E 2
H12H H 0.9777 0.7260 0.1098 0.081 Uiso 0.50 1 calc PR E 2
C13B C 1.0350(10) 0.6417(10) 0.1387(8) 0.097(7) Uiso 0.50 1 d PG E 2
H13B H 1.0675 0.6531 0.1484 0.117 Uiso 0.50 1 calc PR E 2
C14B C 1.0405(12) 0.5813(8) 0.1475(9) 0.120(8) Uiso 0.50 1 d PGD E 2
C15B C 0.9925(14) 0.5644(7) 0.1332(9) 0.124(9) Uiso 0.50 1 d PG E 2
H15B H 0.9962 0.5236 0.1391 0.148 Uiso 0.50 1 calc PR E 2
C16B C 0.9390(12) 0.6079(10) 0.1102(9) 0.114(8) Uiso 0.50 1 d PG E 2
H16B H 0.9065 0.5964 0.1006 0.137 Uiso 0.50 1 calc PR E 2
O41B O 1.0867(19) 0.5353(14) 0.1874(16) 0.172(13) Uiso 0.50 1 d PD E 2
C17B C 1.106(4) 0.4718(11) 0.189(3) 0.29(3) Uiso 0.50 1 d PD E 2
H17B H 1.1563 0.4514 0.1925 0.431 Uiso 0.50 1 calc PR E 2
H17C H 1.1060 0.4638 0.1547 0.431 Uiso 0.50 1 calc PR E 2
H17D H 1.0701 0.4570 0.2193 0.431 Uiso 0.50 1 calc PR E 2
C811 C 1.0214(5) 0.4512(5) 0.3699(4) 0.093(5) Uiso 1 1 d G . .
C812 C 1.0433(6) 0.3893(5) 0.3698(4) 0.109(6) Uiso 1 1 d G A .
H81A H 1.0084 0.3688 0.3890 0.131 Uiso 1 1 calc R . .
C813 C 1.1168(7) 0.3577(4) 0.3415(5) 0.106(5) Uiso 1 1 d G A .
H81B H 1.1316 0.3158 0.3415 0.127 Uiso 1 1 calc R . .
C814 C 1.1683(5) 0.3880(6) 0.3132(5) 0.145(8) Uiso 1 1 d G A .
C815 C 1.1465(7) 0.4499(6) 0.3132(5) 0.157(8) Uiso 1 1 d G A .
H81C H 1.1813 0.4704 0.2941 0.189 Uiso 1 1 calc R . .
C816 C 1.0730(8) 0.4815(4) 0.3416(5) 0.127(6) Uiso 1 1 d G A .
H81D H 1.0582 0.5233 0.3416 0.152 Uiso 1 1 calc R . .
C817 C 1.2684(16) 0.3016(12) 0.2823(11) 0.221(12) Uiso 1 1 d . . .
H81E H 1.3213 0.2865 0.2615 0.332 Uiso 1 1 calc R . .
H81F H 1.2385 0.2934 0.2657 0.332 Uiso 1 1 calc R . .
H81G H 1.2607 0.2815 0.3197 0.332 Uiso 1 1 calc R . .
C821 C 0.9227(13) 0.4840(9) 0.2546(8) 0.068(6) Uiso 0.502(11) 1 d PG A 1
C822 C 0.8778(11) 0.5040(8) 0.2204(9) 0.085(6) Uiso 0.502(11) 1 d PG A 1
H822 H 0.8382 0.5411 0.2239 0.102 Uiso 0.502(11) 1 calc PR A 1
C823 C 0.8917(13) 0.4692(11) 0.1811(8) 0.106(7) Uiso 0.502(11) 1 d PG A 1
H823 H 0.8613 0.4828 0.1579 0.127 Uiso 0.502(11) 1 calc PR A 1
C824 C 0.9503(14) 0.4144(10) 0.1759(8) 0.102(8) Uiso 0.502(11) 1 d PGD A 1
C825 C 0.9951(12) 0.3944(8) 0.2101(9) 0.114(9) Uiso 0.502(11) 1 d PG A 1
H825 H 1.0348 0.3573 0.2066 0.136 Uiso 0.502(11) 1 calc PR A 1
C826 C 0.9813(12) 0.4291(9) 0.2494(8) 0.092(7) Uiso 0.502(11) 1 d PG A 1
H826 H 1.0116 0.4156 0.2726 0.110 Uiso 0.502(11) 1 calc PR A 1
O821 O 0.9569(16) 0.3808(12) 0.1343(12) 0.146(7) Uiso 0.502(11) 1 d PD A 1
C827 C 0.913(2) 0.3985(18) 0.0978(13) 0.146(12) Uiso 0.502(11) 1 d PD A 1
H82A H 0.8604 0.4167 0.1174 0.218 Uiso 0.502(11) 1 calc PR A 1
H82B H 0.9195 0.3633 0.0833 0.218 Uiso 0.502(11) 1 calc PR A 1
H82C H 0.9299 0.4275 0.0678 0.218 Uiso 0.502(11) 1 calc PR A 1
C21B C 0.8834(13) 0.4849(9) 0.2723(8) 0.068(6) Uiso 0.498(11) 1 d PG A 2
C22B C 0.8486(12) 0.5099(7) 0.2316(9) 0.085(6) Uiso 0.498(11) 1 d PG A 2
H22H H 0.8193 0.5510 0.2290 0.102 Uiso 0.498(11) 1 calc PR A 2
C23B C 0.8570(13) 0.4740(11) 0.1949(8) 0.106(7) Uiso 0.498(11) 1 d PG A 2
H23B H 0.8335 0.4909 0.1674 0.127 Uiso 0.498(11) 1 calc PR A 2
C24B C 0.9004(14) 0.4133(10) 0.1988(8) 0.102(8) Uiso 0.498(11) 1 d PGD A 2
C25B C 0.9352(13) 0.3883(7) 0.2394(9) 0.114(9) Uiso 0.498(11) 1 d PG A 2
H25B H 0.9645 0.3472 0.2421 0.136 Uiso 0.498(11) 1 calc PR A 2
C26B C 0.9267(13) 0.4241(9) 0.2762(8) 0.092(7) Uiso 0.498(11) 1 d PG A 2
H26B H 0.9503 0.4072 0.3037 0.110 Uiso 0.498(11) 1 calc PR A 2
O21B O 0.9080(17) 0.3755(12) 0.1606(11) 0.146(7) Uiso 0.498(11) 1 d PD A 2
C27B C 0.869(2) 0.3885(18) 0.1218(14) 0.146(12) Uiso 0.498(11) 1 d PD A 2
H27A H 0.8180 0.3881 0.1409 0.218 Uiso 0.498(11) 1 calc PR A 2
H27B H 0.8950 0.3583 0.0969 0.218 Uiso 0.498(11) 1 calc PR A 2
H27C H 0.8675 0.4281 0.1013 0.218 Uiso 0.498(11) 1 calc PR A 2
C311 C 0.8185(12) 0.7243(7) -0.0386(6) 0.124(6) Uiso 1 1 d G . .
C312 C 0.7480(9) 0.7376(7) -0.0439(7) 0.206(11) Uiso 1 1 d G . .
H312 H 0.7047 0.7620 -0.0203 0.247 Uiso 1 1 calc R . .
C313 C 0.7415(10) 0.7147(9) -0.0841(9) 0.212(11) Uiso 1 1 d G . .
H313 H 0.6938 0.7236 -0.0877 0.255 Uiso 1 1 calc R . .
C314 C 0.8055(15) 0.6785(9) -0.1189(7) 0.260(15) Uiso 1 1 d GD . .
C315 C 0.8759(11) 0.6653(8) -0.1137(8) 0.38(2) Uiso 1 1 d G . .
H315 H 0.9192 0.6409 -0.1372 0.456 Uiso 1 1 calc R . .
C316 C 0.8824(8) 0.6882(8) -0.0735(8) 0.231(12) Uiso 1 1 d G . .
H316 H 0.9301 0.6793 -0.0699 0.277 Uiso 1 1 calc R . .
C317 C 0.693(2) 0.660(2) -0.132(2) 0.51(4) Uiso 1 1 d D . .
H31E H 0.6888 0.6391 -0.1569 0.772 Uiso 1 1 calc R . .
H31F H 0.6619 0.7019 -0.1354 0.772 Uiso 1 1 calc R . .
H31G H 0.6773 0.6411 -0.0949 0.772 Uiso 1 1 calc R . .
C1N3 C 0.7817(11) 0.8779(9) -0.1192(8) 0.129(7) Uiso 1 1 d D . .
C2N3 C 0.7697(11) 0.8933(9) -0.1758(8) 0.137(7) Uiso 1 1 d D . .
N10 N 1.0000 1.0000 0.0000 0.045(3) Uiso 1 2 d SD . .
C01 C 1.0455(13) 1.0424(10) -0.0203(9) 0.070(8) Uiso 0.50 1 d PD . .
C02 C 0.9190(7) 1.0297(10) 0.0005(11) 0.079(8) Uiso 0.50 1 d PD . .
C03 C 1.0083(14) 0.9772(10) 0.0567(5) 0.065(7) Uiso 0.50 1 d PD . .
C04 C 1.0333(13) 0.9483(8) -0.0338(9) 0.072(8) Uiso 0.50 1 d PD . .
C05 C 1.053(2) 1.0696(15) -0.0814(10) 0.082(6) Uiso 0.50 1 d PD . .
C06 C 0.8721(16) 1.0820(13) 0.0362(14) 0.059(5) Uiso 0.50 1 d PD . .
C07 C 0.9648(19) 0.9323(15) 0.0904(12) 0.082(6) Uiso 0.50 1 d PD . .
C08 C 1.1178(13) 0.9111(14) -0.0413(14) 0.059(5) Uiso 0.50 1 d PD . .
N9 N 0.5000 0.5000 0.5000 0.085(5) Uiso 1 2 d SD . .
C911 C 0.5735(13) 0.5134(18) 0.4763(16) 0.146(15) Uiso 0.50 1 d PD . .
C912 C 0.510(3) 0.4495(17) 0.5467(15) 0.187(19) Uiso 0.50 1 d PD . .
C913 C 0.4547(12) 0.5633(7) 0.5154(12) 0.093(10) Uiso 0.50 1 d PD . .
C914 C 0.494(3) 0.4790(17) 0.4536(12) 0.167(17) Uiso 0.50 1 d PD . .
C915 C 0.630(3) 0.4481(19) 0.478(2) 0.188(19) Uiso 0.50 1 d PD . .
C916 C 0.519(7) 0.467(3) 0.595(3) 0.188(19) Uiso 0.50 1 d PD . .
C917 C 0.3684(13) 0.5755(13) 0.5404(11) 0.076(7) Uiso 0.50 1 d PD . .
C918 C 0.476(4) 0.5297(18) 0.4062(17) 0.076(7) Uiso 0.50 1 d PD . .
B1 B 0.8788(10) 0.7681(8) 0.7201(7) 0.201(4) Uiso 0.535(10) 1 d PD F 1
F1 F 0.8362(13) 0.7452(11) 0.7716(8) 0.201(4) Uiso 0.535(10) 1 d PD F 1
F2 F 0.8336(13) 0.7936(10) 0.6845(9) 0.201(4) Uiso 0.535(10) 1 d PD F 1
F3 F 0.9012(14) 0.8133(11) 0.7276(11) 0.201(4) Uiso 0.535(10) 1 d PD F 1
F4 F 0.9442(11) 0.7205(9) 0.6966(9) 0.201(4) Uiso 0.535(10) 1 d PD F 1
B1B B 0.8708(11) 0.7868(8) 0.7149(8) 0.201(4) Uiso 0.465(10) 1 d PD F 2
F3B F 0.9175(15) 0.8114(13) 0.7245(13) 0.201(4) Uiso 0.465(10) 1 d PD F 2
F2B F 0.7938(11) 0.8206(11) 0.7379(10) 0.201(4) Uiso 0.465(10) 1 d PD F 2
F4B F 0.8878(16) 0.7893(12) 0.6575(8) 0.201(4) Uiso 0.465(10) 1 d PD F 2
F1B F 0.8854(16) 0.7255(10) 0.7397(11) 0.201(4) Uiso 0.465(10) 1 d PD F 2
O1S O 1.1092(14) 1.0423(9) 0.0829(8) 0.128(11) Uiso 0.60(3) 1 d P G 1
O1SB O 1.180(2) 1.0146(14) 0.0853(12) 0.133(17) Uiso 0.40(3) 1 d P G 2

loop_
_atom_site_aniso_label
_atom_site_aniso_U_11
_atom_site_aniso_U_22
_atom_site_aniso_U_33
_atom_site_aniso_U_23
_atom_site_aniso_U_13
_atom_site_aniso_U_12
Rh1 0.0465(6) 0.0331(5) 0.0415(6) -0.0037(4) -0.0172(5) -0.0121(5)
Rh2 0.0457(6) 0.0318(5) 0.0370(5) -0.0005(4) -0.0191(5) -0.0110(5)
Rh3 0.0678(8) 0.0709(7) 0.0555(7) -0.0080(5) -0.0192(6) -0.0419(6)
Rh4 0.0620(8) 0.0637(7) 0.0510(7) -0.0083(5) -0.0120(6) -0.0327(6)
Rh5 0.0769(8) 0.0362(6) 0.0587(7) -0.0028(5) -0.0470(6) -0.0094(5)
Rh6 0.0749(8) 0.0376(6) 0.0719(7) -0.0070(5) -0.0515(6) -0.0058(5)
Rh7 0.070(3) 0.0395(12) 0.050(3) 0.0026(15) -0.033(2) -0.0161(19)
Rh8 0.068(3) 0.0415(13) 0.051(3) -0.0023(15) -0.032(2) -0.0079(19)
Rh7B 0.070(3) 0.0395(12) 0.050(3) 0.0026(15) -0.033(2) -0.0161(19)
Rh8B 0.068(3) 0.0415(13) 0.051(3) -0.0023(15) -0.032(2) -0.0079(19)
O10 0.078(6) 0.056(5) 0.058(5) -0.009(4) -0.010(5) -0.041(5)
O1 0.060(6) 0.073(6) 0.059(6) -0.026(5) -0.014(5) -0.008(5)
O2 0.037(6) 0.073(6) 0.060(6) -0.017(5) -0.016(5) 0.003(5)
O3 0.053(6) 0.053(5) 0.052(6) 0.000(4) -0.022(5) -0.003(5)
O4 0.063(6) 0.040(5) 0.055(5) -0.016(4) -0.026(5) 0.012(5)
O5 0.141(9) 0.048(6) 0.093(7) -0.005(5) -0.093(7) 0.004(6)
O7 0.087(7) 0.051(5) 0.067(6) -0.008(5) -0.044(5) -0.013(5)
O11 0.052(5) 0.040(5) 0.049(5) -0.009(4) -0.013(4) -0.014(4)
O12 0.053(5) 0.031(4) 0.043(5) 0.003(3) -0.025(4) -0.012(4)
O21 0.049(5) 0.040(5) 0.040(5) -0.007(4) -0.009(4) -0.016(4)
O22 0.055(5) 0.030(4) 0.050(5) -0.003(4) -0.030(4) -0.012(4)
O31 0.065(6) 0.059(5) 0.045(5) -0.007(4) -0.019(5) -0.026(5)
O32 0.056(6) 0.050(5) 0.051(5) -0.010(4) -0.019(4) -0.018(4)
O41 0.061(6) 0.063(5) 0.043(5) -0.014(4) -0.009(4) -0.030(5)
O42 0.059(6) 0.067(6) 0.047(5) -0.008(5) -0.016(5) -0.029(5)
O51 0.097(8) 0.042(5) 0.075(6) 0.004(4) -0.063(6) -0.014(5)
O52 0.069(7) 0.044(5) 0.070(6) -0.002(5) -0.046(5) -0.010(5)
O61 0.100(8) 0.040(5) 0.091(7) 0.004(5) -0.074(7) -0.010(5)
O62 0.074(7) 0.050(5) 0.068(6) -0.008(4) -0.039(5) -0.011(5)
O111 0.119(12) 0.283(19) 0.187(15) -0.035(13) -0.031(10) -0.127(13)
O121 0.107(8) 0.070(6) 0.109(8) -0.002(5) -0.076(7) -0.038(6)
O211 0.176(12) 0.110(9) 0.201(13) 0.106(9) -0.143(11) -0.104(9)
O221 0.072(7) 0.070(6) 0.073(7) -0.018(5) -0.006(6) -0.033(6)
O321 0.084(9) 0.247(16) 0.140(12) 0.024(11) -0.061(9) -0.092(10)
O421 0.136(9) 0.073(7) 0.058(6) -0.023(5) 0.017(6) -0.051(7)
O511 0.110(9) 0.084(7) 0.081(7) -0.023(6) -0.024(7) -0.027(7)
O521 0.181(15) 0.263(18) 0.144(12) 0.100(12) -0.106(11) -0.129(14)
O611 0.30(2) 0.242(18) 0.169(14) -0.036(13) -0.090(14) -0.185(17)
O621 0.093(8) 0.088(7) 0.125(9) 0.017(6) -0.053(7) -0.042(7)
O711 0.173(14) 0.221(17) 0.115(11) -0.064(12) -0.077(10) -0.001(13)
O721 0.185(12) 0.077(7) 0.114(9) 0.028(6) -0.085(8) -0.084(8)
O811 0.219(18) 0.147(13) 0.227(17) -0.076(12) -0.114(14) -0.020(12)
N3 0.089(9) 0.075(8) 0.060(7) -0.001(6) -0.038(7) -0.031(7)
N11 0.045(7) 0.050(6) 0.063(7) -0.014(5) -0.020(5) -0.016(5)
N12 0.050(7) 0.025(5) 0.048(6) 0.002(4) -0.032(5) -0.010(5)
N21 0.046(7) 0.031(6) 0.044(6) 0.004(5) -0.018(5) -0.012(5)
N22 0.048(7) 0.031(5) 0.042(6) 0.000(4) -0.021(5) -0.013(5)
N31 0.131(12) 0.085(9) 0.068(8) -0.014(7) -0.047(8) -0.064(9)
N32 0.087(10) 0.117(10) 0.060(8) -0.001(7) -0.027(7) -0.061(8)
N41 0.084(9) 0.067(8) 0.060(7) -0.019(6) -0.016(6) -0.037(7)
N42 0.085(9) 0.073(8) 0.047(7) -0.003(6) -0.014(7) -0.039(7)
N51 0.088(9) 0.045(6) 0.065(7) 0.006(5) -0.060(7) -0.020(6)
N52 0.056(7) 0.046(6) 0.051(6) -0.009(5) -0.030(5) -0.015(6)
N61 0.073(9) 0.050(7) 0.082(9) -0.007(6) -0.053(7) -0.012(7)
N62 0.062(8) 0.046(6) 0.067(7) -0.014(5) -0.037(6) -0.007(6)
C1 0.042(8) 0.038(8) 0.048(8) -0.010(6) -0.028(7) 0.002(7)
C2 0.037(8) 0.046(7) 0.034(7) -0.006(6) -0.018(6) -0.007(6)
C3 0.047(8) 0.044(7) 0.030(7) 0.002(6) -0.013(6) -0.013(6)
C4 0.055(9) 0.029(7) 0.029(7) -0.001(6) -0.020(7) 0.002(6)
C5 0.049(9) 0.055(9) 0.036(8) -0.008(7) -0.021(7) 0.001(8)
C6 0.050(9) 0.056(8) 0.034(7) 0.004(6) -0.025(7) -0.010(7)
C7 0.057(9) 0.049(8) 0.044(8) -0.008(6) -0.024(7) -0.011(7)
C8 0.083(13) 0.107(14) 0.113(14) -0.058(11) -0.037(11) 0.046(11)
C9 0.086(16) 0.17(2) 0.20(2) -0.083(19) -0.016(16) 0.056(15)
C10 0.18(3) 0.24(4) 0.38(5) -0.13(3) 0.00(3) -0.01(3)
C91 0.041(8) 0.068(9) 0.045(8) -0.008(7) -0.023(7) -0.008(7)
C11 0.035(8) 0.081(11) 0.042(9) -0.014(8) -0.007(7) -0.027(7)
C12 0.038(8) 0.050(8) 0.060(9) -0.015(7) -0.019(7) -0.015(7)
C13 0.027(7) 0.060(9) 0.044(8) -0.009(7) -0.006(6) -0.019(7)
C14 0.027(7) 0.066(9) 0.058(9) -0.013(7) -0.014(6) -0.017(7)
C15 0.034(8) 0.062(9) 0.052(9) -0.010(7) -0.015(7) -0.018(7)
C16 0.046(8) 0.057(9) 0.047(8) -0.007(7) -0.014(7) -0.020(7)
C17 0.041(8) 0.060(9) 0.055(9) -0.010(7) -0.021(7) -0.016(7)
C18 0.055(14) 0.148(18) 0.139(19) -0.049(14) 0.013(12) -0.021(12)
C19 0.099(19) 0.30(3) 0.19(3) -0.10(2) 0.016(18) -0.10(2)
C20 0.054(15) 0.36(4) 0.30(3) -0.08(3) -0.010(18) -0.08(2)
C92 0.046(8) 0.056(8) 0.041(8) -0.009(6) -0.011(6) -0.010(7)
C93 0.058(8) 0.036(7) 0.034(7) -0.009(5) -0.023(6) 0.001(6)
C31 0.045(8) 0.049(8) 0.032(7) -0.007(6) -0.022(6) -0.015(7)
C32 0.034(7) 0.034(7) 0.035(7) -0.004(5) -0.019(6) -0.001(6)
C33 0.053(8) 0.046(8) 0.027(7) 0.000(5) -0.015(6) -0.016(7)
C34 0.054(9) 0.031(7) 0.036(7) 0.000(5) -0.026(6) -0.006(7)
C35 0.050(9) 0.043(8) 0.029(7) -0.006(6) -0.015(6) -0.004(7)
C36 0.034(8) 0.054(8) 0.024(6) -0.010(6) -0.010(6) -0.003(7)
C37 0.051(8) 0.042(7) 0.030(7) 0.006(5) -0.016(6) -0.021(7)
C38 0.080(12) 0.064(10) 0.077(12) -0.007(9) 0.006(9) 0.012(9)
C39 0.18(3) 0.113(18) 0.137(19) -0.023(14) 0.026(17) 0.064(18)
C40 0.27(5) 0.16(3) 0.62(9) 0.07(4) -0.17(5) -0.08(3)
C94 0.063(9) 0.048(8) 0.044(8) -0.005(6) -0.022(7) -0.004(7)
C41 0.058(10) 0.039(7) 0.046(9) -0.006(6) -0.018(8) -0.019(7)
C42 0.057(9) 0.036(7) 0.039(8) -0.005(6) -0.020(7) -0.012(6)
C43 0.061(10) 0.037(7) 0.044(8) -0.009(6) -0.009(7) -0.018(7)
C44 0.072(10) 0.027(7) 0.036(8) -0.001(5) -0.026(7) -0.011(7)
C45 0.070(10) 0.032(7) 0.033(8) -0.007(6) -0.022(7) -0.012(7)
C46 0.052(9) 0.037(7) 0.042(8) 0.002(6) -0.026(7) -0.019(6)
C47 0.052(9) 0.034(7) 0.042(8) 0.000(6) -0.022(7) -0.021(6)
C48 0.097(12) 0.034(8) 0.088(11) -0.014(8) -0.029(9) 0.011(8)
C49 0.33(3) 0.060(12) 0.18(2) -0.047(14) -0.06(2) -0.063(17)
C95 0.092(12) 0.051(9) 0.117(12) -0.011(8) -0.087(10) 0.002(8)
C51 0.117(15) 0.040(9) 0.096(13) -0.004(8) -0.086(12) -0.016(10)
C52 0.099(13) 0.037(8) 0.100(12) -0.011(8) -0.086(11) 0.000(8)
C53 0.116(13) 0.031(7) 0.075(10) -0.004(7) -0.064(10) -0.011(8)
C54 0.139(16) 0.038(9) 0.069(11) -0.013(8) -0.063(11) -0.021(10)
C55 0.110(14) 0.026(8) 0.099(13) -0.020(8) -0.091(12) 0.025(9)
C56 0.124(15) 0.024(7) 0.067(10) -0.013(7) -0.062(10) 0.006(9)
C57 0.121(14) 0.035(8) 0.089(11) -0.008(8) -0.075(11) -0.012(9)
C58 0.162(18) 0.093(13) 0.114(14) -0.005(11) -0.110(14) 0.000(12)
C96 0.077(10) 0.020(6) 0.084(10) 0.011(6) -0.056(8) -0.012(6)
C97 0.102(12) 0.034(8) 0.062(9) 0.004(7) -0.050(9) -0.013(8)
C71 0.083(12) 0.028(7) 0.072(11) 0.001(7) -0.051(10) -0.008(8)
C72 0.084(11) 0.015(6) 0.065(10) -0.007(6) -0.039(9) -0.005(7)
C73 0.081(10) 0.029(7) 0.053(9) -0.002(6) -0.037(8) -0.006(7)
C74 0.075(11) 0.019(6) 0.065(10) 0.001(6) -0.046(9) -0.005(7)
C75 0.094(12) 0.019(6) 0.063(10) -0.003(6) -0.057(9) -0.007(7)
C76 0.086(11) 0.022(7) 0.054(9) 0.005(6) -0.044(9) -0.008(7)
C77 0.074(11) 0.038(7) 0.060(9) 0.003(6) -0.047(8) -0.015(7)
C78 0.139(16) 0.089(12) 0.069(11) 0.012(9) -0.057(11) -0.035(11)
C79 0.35(4) 0.17(2) 0.085(16) 0.020(14) -0.13(2) -0.11(2)
C80 0.39(5) 0.36(5) 0.15(3) -0.01(3) -0.11(3) -0.13(4)
C98 0.112(14) 0.054(9) 0.089(12) -0.022(9) -0.068(11) 0.011(9)
C82 0.094(11) 0.044(8) 0.080(10) 0.017(7) -0.068(9) -0.018(8)
C83 0.091(11) 0.044(8) 0.065(9) -0.001(7) -0.053(8) -0.017(8)
C84 0.082(10) 0.027(7) 0.071(9) 0.000(6) -0.047(8) -0.009(7)
C85 0.097(11) 0.047(8) 0.063(9) 0.009(7) -0.064(9) -0.017(8)
C86 0.096(11) 0.045(8) 0.052(8) 0.000(7) -0.047(8) -0.008(8)
C87 0.106(12) 0.037(8) 0.082(10) 0.007(7) -0.069(10) -0.012(8)
O8 0.107(8) 0.046(5) 0.073(7) -0.007(5) -0.055(6) -0.002(5)
C101 0.062(10) 0.030(7) 0.053(8) -0.004(6) -0.022(7) -0.012(7)
C102 0.036(8) 0.049(8) 0.034(7) -0.004(6) -0.014(6) -0.004(7)
C103 0.130(15) 0.063(10) 0.070(11) -0.004(9) -0.026(10) -0.057(11)
C104 0.088(13) 0.099(12) 0.066(11) 0.001(9) -0.027(10) -0.055(10)
C105 0.092(13) 0.042(8) 0.080(11) -0.009(8) -0.058(10) -0.003(9)
C106 0.077(11) 0.025(7) 0.065(9) -0.003(6) -0.049(8) -0.004(7)
C121 0.045(8) 0.042(7) 0.045(8) -0.006(6) -0.018(6) -0.009(6)
C122 0.078(10) 0.043(8) 0.063(9) 0.006(6) -0.037(8) -0.033(7)
C123 0.081(11) 0.045(8) 0.085(10) 0.007(7) -0.046(9) -0.034(8)
C124 0.061(9) 0.041(8) 0.065(9) -0.009(7) -0.035(8) -0.012(7)
C125 0.071(10) 0.047(8) 0.057(8) 0.004(6) -0.039(7) -0.016(7)
C126 0.066(9) 0.039(7) 0.073(9) -0.005(7) -0.037(8) -0.017(7)
C127 0.19(2) 0.101(13) 0.20(2) 0.023(13) -0.143(17) -0.092(14)
C211 0.052(8) 0.051(8) 0.053(8) 0.007(7) -0.031(7) -0.020(7)
C212 0.194(19) 0.060(10) 0.093(12) 0.030(9) -0.098(13) -0.062(11)
C213 0.23(2) 0.071(12) 0.145(17) 0.039(12) -0.133(17) -0.081(14)
C214 0.113(14) 0.071(12) 0.134(17) 0.040(12) -0.092(13) -0.046(11)
C215 0.095(13) 0.102(13) 0.075(11) 0.035(11) -0.059(10) -0.034(11)
C216 0.111(13) 0.061(9) 0.059(10) 0.007(8) -0.044(9) -0.031(9)
C217 0.22(2) 0.20(2) 0.21(2) 0.164(19) -0.19(2) -0.149(19)
C221 0.044(8) 0.035(7) 0.040(7) -0.002(6) -0.023(6) -0.010(7)
C222 0.056(9) 0.050(8) 0.056(9) -0.009(6) -0.017(7) -0.016(7)
C223 0.071(10) 0.039(8) 0.065(9) -0.009(7) -0.008(8) -0.026(8)
C224 0.060(10) 0.064(9) 0.038(8) -0.007(7) -0.006(7) -0.030(8)
C225 0.063(10) 0.042(8) 0.061(9) -0.022(6) -0.009(8) -0.017(7)
C226 0.060(9) 0.050(8) 0.052(8) -0.005(7) -0.020(7) -0.030(8)
C227 0.094(13) 0.126(14) 0.068(10) -0.044(10) 0.013(9) -0.058(11)
C321 0.074(12) 0.147(16) 0.086(12) -0.002(11) -0.034(10) -0.072(12)
C322 0.061(11) 0.126(14) 0.084(12) 0.006(10) -0.029(9) -0.058(10)
C323 0.073(12) 0.179(18) 0.074(11) 0.010(11) -0.033(10) -0.066(12)
C324 0.064(12) 0.22(2) 0.091(14) 0.005(14) -0.035(11) -0.074(14)
C325 0.116(17) 0.26(3) 0.124(17) 0.059(17) -0.073(15) -0.125(18)
C326 0.109(15) 0.189(19) 0.110(14) 0.030(13) -0.049(12) -0.114(15)
C327 0.101(16) 0.23(2) 0.082(14) 0.011(15) -0.015(11) -0.071(16)

loop_
_atom_type_symbol
_atom_type_description
_atom_type_scat_dispersion_real
_atom_type_scat_dispersion_imag
_atom_type_scat_source
C C 0.0033 0.0016 'International Tables Vol C Tables 4.2.6.8 and 6.1.1.4'
H H 0.0000 0.0000 'International Tables Vol C Tables 4.2.6.8 and 6.1.1.4'
N N 0.0061 0.0033 'International Tables Vol C Tables 4.2.6.8 and 6.1.1.4'
O O 0.0106 0.0060 'International Tables Vol C Tables 4.2.6.8 and 6.1.1.4'
Rh Rh -1.1178 0.9187 'International Tables Vol C Tables 4.2.6.8 and 6.1.1.4'
F F 0.0171 0.0103 'International Tables Vol C Tables 4.2.6.8 and 6.1.1.4'
B B 0.0013 0.0007 'International Tables Vol C Tables 4.2.6.8 and 6.1.1.4'

loop_
_geom_angle_atom_site_label_1
_geom_angle_atom_site_label_2
_geom_angle_atom_site_label_3
_geom_angle
_geom_angle_site_symmetry_1
_geom_angle_site_symmetry_3
_geom_angle_publ_flag
N12 Rh1 N11 87.7(3) . . y
N12 Rh1 O12 92.1(3) . . y
N11 Rh1 O12 175.2(3) . . y
N12 Rh1 O11 173.7(3) . 2_775 y
N11 Rh1 O11 88.7(3) . 2_775 y
O12 Rh1 O11 91.0(3) . 2_775 y
N12 Rh1 O10 97.7(3) . . y
N11 Rh1 O10 104.0(3) . . y
O12 Rh1 O10 80.8(3) . . y
O11 Rh1 O10 88.2(3) 2_775 . y
N12 Rh1 Rh2 88.1(3) . . y
N11 Rh1 Rh2 89.1(3) . . y
O12 Rh1 Rh2 86.1(2) . . y
O11 Rh1 Rh2 86.7(2) 2_775 . y
O10 Rh1 Rh2 165.8(2) . . y
N21 Rh2 N22 91.0(3) . . y
N21 Rh2 O22 175.8(3) . . y
N22 Rh2 O22 87.3(3) . . y
N21 Rh2 O21 87.1(3) . 2_775 y
N22 Rh2 O21 175.2(3) . 2_775 y
O22 Rh2 O21 94.2(3) . 2_775 y
N21 Rh2 Rh1 87.7(3) . . y
N22 Rh2 Rh1 88.4(3) . . y
O22 Rh2 Rh1 88.4(2) . . y
O21 Rh2 Rh1 87.1(2) 2_775 . y
N31 Rh3 N32 92.0(5) . . y
N31 Rh3 O32 172.9(4) . . y
N32 Rh3 O32 88.0(4) . . y
N31 Rh3 O31 87.6(4) . 2_775 y
N32 Rh3 O31 173.9(4) . 2_775 y
O32 Rh3 O31 91.7(3) . 2_775 y
N31 Rh3 N3 95.2(4) . . y
N32 Rh3 N3 98.3(5) . . y
O32 Rh3 N3 91.8(3) . . y
O31 Rh3 N3 87.8(4) 2_775 . y
N31 Rh3 Rh4 87.3(3) . . y
N32 Rh3 Rh4 87.9(3) . . y
O32 Rh3 Rh4 85.6(2) . . y
O31 Rh3 Rh4 85.9(2) 2_775 . y
N3 Rh3 Rh4 173.2(3) . . y
N42 Rh4 N41 94.0(4) . . y
N42 Rh4 O41 175.2(4) . 2_775 y
N41 Rh4 O41 88.2(4) . 2_775 y
N42 Rh4 O42 86.8(4) . . y
N41 Rh4 O42 176.8(4) . . y
O41 Rh4 O42 90.7(3) 2_775 . y
N42 Rh4 Rh3 88.4(3) . . y
N41 Rh4 Rh3 88.6(3) . . y
O41 Rh4 Rh3 87.5(2) 2_775 . y
O42 Rh4 Rh3 88.4(2) . . y
N51 Rh5 N52 92.0(3) . . y
N51 Rh5 O51 86.6(3) . 2_666 y
N52 Rh5 O51 174.6(4) . 2_666 y
N51 Rh5 O52 176.3(4) . . y
N52 Rh5 O52 87.8(3) . . y
O51 Rh5 O52 93.2(3) 2_666 . y
N51 Rh5 N5 97.1(4) . . y
N52 Rh5 N5 97.7(4) . . y
O51 Rh5 N5 87.6(4) 2_666 . y
O52 Rh5 N5 86.6(3) . . y
N51 Rh5 Rh6 88.4(3) . . y
N52 Rh5 Rh6 87.5(3) . . y
O51 Rh5 Rh6 87.3(3) 2_666 . y
O52 Rh5 Rh6 87.8(3) . . y
N5 Rh5 Rh6 172.2(2) . . y
N62 Rh6 N61 92.5(4) . . y
N62 Rh6 O61 177.5(5) . 2_666 y
N61 Rh6 O61 86.6(4) . 2_666 y
N62 Rh6 O62 87.3(3) . . y
N61 Rh6 O62 175.9(4) . . y
O61 Rh6 O62 93.5(3) 2_666 . y
N62 Rh6 Rh5 89.5(3) . . y
N61 Rh6 Rh5 88.5(4) . . y
O61 Rh6 Rh5 88.2(3) 2_666 . y
O62 Rh6 Rh5 87.3(3) . . y
N71 Rh7 N72 89.1(8) . . y
N71 Rh7 O71 87.8(8) . . y
N72 Rh7 O71 173.3(7) . . y
N71 Rh7 O72 176.6(7) . . y
N72 Rh7 O72 89.0(7) . . y
O71 Rh7 O72 93.8(6) . . y
N71 Rh7 Rh8 89.0(6) . . y
N72 Rh7 Rh8 86.3(6) . . y
O71 Rh7 Rh8 87.7(4) . . y
O72 Rh7 Rh8 88.2(5) . . y
N71 Rh7 N7B 94.4(8) . . y
N72 Rh7 N7B 108.2(8) . . y
O71 Rh7 N7B 78.0(6) . . y
O72 Rh7 N7B 88.9(7) . . y
Rh8 Rh7 N7B 165.1(6) . . y
N82 Rh8 N81 88.5(9) . . y
N82 Rh8 O81 175.4(7) . . y
N81 Rh8 O81 90.5(8) . . y
N82 Rh8 O82 86.5(7) . . y
N81 Rh8 O82 172.2(8) . . y
O81 Rh8 O82 94.0(6) . . y
N82 Rh8 O80 96.2(7) . . y
N81 Rh8 O80 99.4(8) . . y
O81 Rh8 O80 88.4(6) . . y
O82 Rh8 O80 87.2(6) . . y
N82 Rh8 Rh7 89.2(6) . . y
N81 Rh8 Rh7 87.9(7) . . y
O81 Rh8 Rh7 86.3(4) . . y
O82 Rh8 Rh7 86.0(4) . . y
O80 Rh8 Rh7 171.0(5) . . y
C61 O71 Rh7 121.3(7) . . ?
C81 O72 Rh7 119.1(11) 2_666 . ?
C61 O81 Rh8 121.0(8) . . ?
C81 O82 Rh8 118.2(11) 2_666 . ?
C107 N71 C711 128.2(14) . . ?
C107 N71 Rh7 117.0(15) . . ?
C711 N71 Rh7 114.8(11) . . ?
C108 N72 C721 124.5(16) . . ?
C108 N72 Rh7 118.2(15) . . ?
C721 N72 Rh7 115.9(12) . . ?
C811 N81 C107 114.1(14) . . ?
C811 N81 Rh8 126.6(14) . . ?
C107 N81 Rh8 117.6(15) . . ?
C108 N82 C821 116.8(16) . . ?
C108 N82 Rh8 117.7(16) . . ?
C821 N82 Rh8 121.5(14) . . ?
O81 C61 O71 120.5(10) . . ?
O81 C61 C62 125.3(9) . . ?
O71 C61 C62 114.2(11) . . ?
O82 C81 O72 125.4(15) 2_666 2_666 ?
O82 C81 C82 122.5(13) 2_666 . ?
O72 C81 C82 111.9(13) 2_666 . ?
N71 C107 N81 125(2) . . ?
N82 C108 N72 124(2) . . ?
C63 C62 C67 120.0 . . ?
C63 C62 C61 122.2(10) . . ?
C67 C62 C61 117.3(10) . . ?
C62 C63 C64 120.0 . . ?
C65 C64 C63 120.0 . . ?
C65 C64 C95 116.5(10) . . ?
C63 C64 C95 123.1(10) . . ?
O6 C65 C66 116.7(12) . . ?
O6 C65 C64 121.8(12) . . ?
C66 C65 C64 120.0 . . ?
C65 C66 C67 120.0 . . ?
C65 C66 C96 115.3(10) . . ?
C67 C66 C96 123.5(10) . . ?
C66 C67 C62 120.0 . . ?
C65 O6 C68 115.1(19) . . ?
C69 C68 O6 101(3) . . ?
C68 C69 C70 94(4) . . ?
C3N7 N7B Rh7 156(2) . . ?
N7B C3N7 C4N7 150(2) . . ?
C1N5 N5 Rh5 136.9(14) . . ?
N5 C1N5 C2N5 116(2) . . ?
C1N7 N7 Rh7B 115(2) . . ?
N7 C1N7 O1N7 135(3) . . ?
N7 C1N7 C2N7 94(2) . . ?
O1N7 C1N7 C2N7 128(3) . . ?
N71B Rh7B N72B 91.3(9) . . y
N71B Rh7B O71B 89.8(8) . . y
N72B Rh7B O71B 173.1(7) . . y
N71B Rh7B O72B 174.3(7) . . y
N72B Rh7B O72B 88.7(7) . . y
O71B Rh7B O72B 89.6(6) . . y
N71B Rh7B N7 99.5(8) . . y
N72B Rh7B N7 108.5(8) . . y
O71B Rh7B N7 78.0(7) . . y
O72B Rh7B N7 85.9(7) . . y
N71B Rh7B Rh8B 87.8(6) . . y
N72B Rh7B Rh8B 86.4(6) . . y
O71B Rh7B Rh8B 86.8(4) . . y
O72B Rh7B Rh8B 86.5(5) . . y
N7 Rh7B Rh8B 163.1(6) . . y
N82B Rh8B N81B 92.2(9) . . y
N82B Rh8B O81B 174.1(8) . . y
N81B Rh8B O81B 92.7(8) . . y
N82B Rh8B O82B 84.3(7) . . y
N81B Rh8B O82B 173.8(8) . . y
O81B Rh8B O82B 90.5(6) . . y
N82B Rh8B Rh7B 89.6(6) . . y
N81B Rh8B Rh7B 87.1(6) . . y
O81B Rh8B Rh7B 87.3(4) . . y
O82B Rh8B Rh7B 87.8(4) . . y
C61B O71B Rh7B 121.3(7) . . ?
C81B O72B Rh7B 119.6(11) 2_666 . ?
C61B O81B Rh8B 119.3(8) . . ?
C81B O82B Rh8B 114.3(11) 2_666 . ?
C711 N71B C07B 111.5(15) . . ?
C711 N71B Rh7B 125.5(14) . . ?
C07B N71B Rh7B 120.5(15) . . ?
C08B N72B C721 106.6(16) . . ?
C08B N72B Rh7B 117.2(16) . . ?
C721 N72B Rh7B 135.9(13) . . ?
C07B N81B C811 114.4(13) . . ?
C07B N81B Rh8B 120.7(16) . . ?
C811 N81B Rh8B 122.8(10) . . ?
C08B N82B C21B 124.4(15) . . ?
C08B N82B Rh8B 115.1(16) . . ?
C21B N82B Rh8B 118.8(13) . . ?
O81B C61B O71B 121.7(10) . . ?
O81B C61B C62B 117.7(11) . . ?
O71B C61B C62B 120.5(13) . . ?
O82B C81B O72B 126.2(15) 2_666 2_666 ?
O82B C81B C82 116.2(13) 2_666 . ?
O72B C81B C82 117.0(14) 2_666 . ?
N71B C07B N81B 119(2) . . ?
N82B C08B N72B 127(2) . . ?
C67B C62B C63B 117.9(18) . . ?
C67B C62B C61B 122.3(18) . . ?
C63B C62B C61B 119.7(17) . . ?
C64B C63B C62B 123.7(19) . . ?
C95 C64B C63B 109.7(18) . . ?
C95 C64B C65B 133(2) . . ?
C63B C64B C65B 116(2) . . ?
O6B C65B C66B 120.7(19) . . ?
O6B C65B C64B 116(2) . . ?
C66B C65B C64B 123.3(18) . . ?
C67B C66B C65B 116.0(19) . . ?
C67B C66B C96 114.5(18) . . ?
C65B C66B C96 129.1(19) . . ?
C62B C67B C66B 122(2) . . ?
C65B O6B C68B 106(2) . . ?
C69B C68B O6B 111(3) . . ?
C68B C69B C70B 107(4) . . ?
C5 O1 C8 115.7(10) . . ?
C15 O2 C18 112.8(11) . . ?
C35 O3 C38 112.9(9) . . ?
C45 O4 C48 113.5(10) . . ?
C55 O5 C58 113.4(9) . . ?
C75 O7 C78 112.4(9) . . ?
C1 O11 Rh1 117.5(7) . 2_775 ?
C31 O12 Rh1 120.8(6) . . ?
C1 O21 Rh2 118.9(7) . 2_775 ?
C31 O22 Rh2 117.7(7) . . ?
C41 O31 Rh3 118.1(8) . 2_775 ?
C11 O32 Rh3 119.0(8) . . ?
C41 O41 Rh4 115.8(7) . 2_775 ?
C11 O42 Rh4 117.2(8) . . ?
C51 O51 Rh5 118.4(9) . 2_666 ?
C71 O52 Rh5 118.5(8) . . ?
C51 O61 Rh6 116.8(9) . 2_666 ?
C71 O62 Rh6 118.2(9) . . ?
C117 O111 C114 110.2(18) . . ?
C124 O121 C127 116.8(10) . . ?
C214 O211 C217 119.8(16) . . ?
C224 O221 C227 118.5(10) . . ?
C317 O311 C314 128.8(19) . . ?
C324 O321 C327 116.7(14) . . ?
C424 O421 C427 117.0(11) . . ?
C514 O511 C517 117.9(11) . . ?
C527 O521 C524 129.2(16) . . ?
C617 O611 C614 105(3) . . ?
C624 O621 C627 117.2(12) . . ?
C717 O711 C714 114(2) . . ?
C727 O721 C724 110.6(13) . . ?
C817 O811 C814 111.7(19) . . ?
C1N3 N3 Rh3 170.0(13) . . ?
C101 N11 C111 119.9(10) . . ?
C101 N11 Rh1 117.4(8) . . ?
C111 N11 Rh1 122.6(7) . . ?
C102 N12 C121 117.6(9) . . ?
C102 N12 Rh1 117.5(7) . . ?
C121 N12 Rh1 120.2(8) . . ?
C101 N21 C211 117.3(9) . . ?
C101 N21 Rh2 119.3(7) . . ?
C211 N21 Rh2 123.0(8) . . ?
C102 N22 C221 118.1(9) . . ?
C102 N22 Rh2 116.6(8) . . ?
C221 N22 Rh2 125.2(7) . . ?
C103 N31 C311 116.4(13) . . ?
C103 N31 Rh3 117.7(9) . . ?
C311 N31 Rh3 124.7(10) . . ?
C104 N32 C321 119.1(13) . . ?
C104 N32 Rh3 117.2(10) . . ?
C321 N32 Rh3 123.4(10) . . ?
C411 N41 C103 117.1(15) . . ?
C103 N41 C11B 122.0(13) . . ?
C411 N41 Rh4 124.9(12) . . ?
C103 N41 Rh4 115.9(10) . . ?
C11B N41 Rh4 122.0(10) . . ?
C104 N42 C421 120.2(13) . . ?
C104 N42 Rh4 117.6(9) . . ?
C421 N42 Rh4 118.1(9) . . ?
C105 N51 C511 120.3(11) . . ?
C105 N51 Rh5 118.6(10) . . ?
C511 N51 Rh5 120.9(8) . . ?
C106 N52 C521 120.0(10) . . ?
C106 N52 Rh5 120.3(8) . . ?
C521 N52 Rh5 119.6(8) . . ?
C105 N61 C611 118.9(12) . . ?
C105 N61 Rh6 119.6(9) . . ?
C611 N61 Rh6 121.3(10) . . ?
C106 N62 C621 121.9(10) . . ?
C106 N62 Rh6 117.7(8) . . ?
C621 N62 Rh6 117.6(8) . . ?
O21 C1 O11 124.5(11) . . ?
O21 C1 C2 119.2(10) . . ?
O11 C1 C2 116.3(11) . . ?
C3 C2 C7 118.5(10) . . ?
C3 C2 C1 122.0(11) . . ?
C7 C2 C1 119.5(11) . . ?
C4 C3 C2 121.3(11) . . ?
C5 C4 C3 119.2(11) . . ?
C5 C4 C94 119.8(11) . . ?
C3 C4 C94 120.9(11) . . ?
O1 C5 C4 120.3(11) . . ?
O1 C5 C6 118.4(12) . . ?
C4 C5 C6 121.2(12) . . ?
C7 C6 C5 118.4(12) . . ?
C7 C6 C91 120.2(11) . . ?
C5 C6 C91 121.4(12) . . ?
C6 C7 C2 121.3(11) . . ?
O1 C8 C9 106.1(15) . . ?
C10 C9 C8 110(2) . . ?
C14 C91 C6 112.3(9) . . ?
O32 C11 O42 125.1(12) . . ?
O32 C11 C12 119.7(12) . . ?
O42 C11 C12 115.1(11) . . ?
C13 C12 C17 119.3(11) . . ?
C13 C12 C11 119.1(11) . . ?
C17 C12 C11 121.6(11) . . ?
C14 C13 C12 121.7(11) . . ?
C13 C14 C15 118.7(11) . . ?
C13 C14 C91 120.0(11) . . ?
C15 C14 C91 121.2(11) . . ?
O2 C15 C14 120.5(11) . . ?
O2 C15 C16 119.5(11) . . ?
C14 C15 C16 120.0(12) . . ?
C17 C16 C15 118.9(11) . . ?
C17 C16 C92 119.9(11) . . ?
C15 C16 C92 121.1(11) . . ?
C16 C17 C12 120.6(11) . . ?
C19 C18 O2 121(2) . . ?
C18 C19 C20 114(2) . . ?
C36 C92 C16 110.4(9) . . ?
C46 C93 C34 111.7(8) . . ?
O22 C31 O12 125.1(10) . . ?
O22 C31 C32 118.5(10) . . ?
O12 C31 C32 116.4(10) . . ?
C37 C32 C33 118.4(10) . . ?
C37 C32 C31 121.8(10) . . ?
C33 C32 C31 119.8(10) . . ?
C32 C33 C34 121.1(11) . . ?
C35 C34 C33 118.5(10) . . ?
C35 C34 C93 122.9(10) . . ?
C33 C34 C93 118.5(10) . . ?
C34 C35 O3 118.1(10) . . ?
C34 C35 C36 122.2(11) . . ?
O3 C35 C36 119.7(11) . . ?
C37 C36 C35 116.4(11) . . ?
C37 C36 C92 121.6(10) . . ?
C35 C36 C92 122.0(10) . . ?
C36 C37 C32 123.2(10) . . ?
O3 C38 C39 103.0(13) . . ?
C40 C39 C38 113(2) . . ?
C4 C94 C44 111.1(9) . . ?
O31 C41 O41 125.7(12) . . ?
O31 C41 C42 118.9(11) . . ?
O41 C41 C42 115.4(11) . . ?
C47 C42 C43 118.7(12) . . ?
C47 C42 C41 123.8(11) . . ?
C43 C42 C41 117.5(11) . . ?
C42 C43 C44 120.8(11) . . ?
C45 C44 C43 119.3(11) . . ?
C45 C44 C94 122.3(12) . . ?
C43 C44 C94 118.4(11) . . ?
C44 C45 O4 120.1(10) . . ?
C44 C45 C46 121.1(12) . . ?
O4 C45 C46 118.9(10) . . ?
C47 C46 C45 116.4(10) . . ?
C47 C46 C93 119.9(10) . . ?
C45 C46 C93 123.5(11) . . ?
C42 C47 C46 122.9(10) . . ?
O4 C48 C49 109.4(11) . . ?
C50 C49 C48 112(2) . . ?
C64B C95 C54 102.1(13) . . ?
C54 C95 C64 114.4(11) . . ?
O61 C51 O51 126.3(13) . . ?
O61 C51 C52 118.2(15) . . ?
O51 C51 C52 115.5(15) . . ?
C57 C52 C53 119.1(12) . . ?
C57 C52 C51 120.6(15) . . ?
C53 C52 C51 120.2(16) . . ?
C52 C53 C54 123.6(14) . . ?
C55 C54 C53 113.8(15) . . ?
C55 C54 C95 124.9(13) . . ?
C53 C54 C95 121.1(15) . . ?
O5 C55 C54 118.5(14) . . ?
O5 C55 C56 116.3(16) . . ?
C54 C55 C56 125.1(13) . . ?
C57 C56 C55 116.5(15) . . ?
C57 C56 C98 119.5(15) . . ?
C55 C56 C98 123.7(13) . . ?
C52 C57 C56 121.9(15) . . ?
O5 C58 C59B 109(2) . . ?
O5 C58 C59 101.8(15) . . ?
C60 C59 C58 110.4(10) . . ?
C58 C59B C60B 124.6(13) . . ?
C66B C96 C74 103.4(12) . . ?
C74 C96 C66 112.6(10) . . ?
C76 C97 C84 111.5(10) . . ?
O52 C71 O62 126.9(13) . . ?
O52 C71 C72 115.9(13) . . ?
O62 C71 C72 117.2(14) . . ?
C77 C72 C73 119.5(12) . . ?
C77 C72 C71 122.4(13) . . ?
C73 C72 C71 118.1(14) . . ?
C74 C73 C72 122.0(13) . . ?
C75 C74 C73 116.8(12) . . ?
C75 C74 C96 121.7(11) . . ?
C73 C74 C96 121.3(13) . . ?
C74 C75 O7 120.5(12) . . ?
C74 C75 C76 123.1(11) . . ?
O7 C75 C76 116.4(13) . . ?
C77 C76 C75 116.6(13) . . ?
C77 C76 C97 121.2(12) . . ?
C75 C76 C97 121.9(11) . . ?
C72 C77 C76 121.8(12) . . ?
O7 C78 C79 103.6(13) . . ?
C80 C79 C78 110.0(19) . . ?
C56 C98 C86 109.7(12) . . ?
C83 C82 C87 119.4(11) . . ?
C83 C82 C81 122.4(12) . . ?
C87 C82 C81 115.1(12) . . ?
C83 C82 C81B 115.6(12) . . ?
C87 C82 C81B 124.9(12) . . ?
C84 C83 C82 121.4(11) . . ?
C83 C84 C85 117.6(11) . . ?
C83 C84 C97 119.1(11) . . ?
C85 C84 C97 123.2(11) . . ?
C84 C85 O8 118.8(10) . . ?
C84 C85 C86 122.1(10) . . ?
O8 C85 C86 119.1(11) . . ?
C87 C86 C85 118.2(11) . . ?
C87 C86 C98 119.5(11) . . ?
C85 C86 C98 122.0(11) . . ?
C86 C87 C82 120.6(11) . . ?
C88 O8 C85 118.9(17) . . ?
C85 O8 C88B 110(2) . . ?
O8 C88 C89 103.6(19) . . ?
C88 C89 C90 109.8(9) . . ?
O8 C88B C89B 124(3) . . ?
C90B C89B C88B 129(4) . . ?
N11 C101 N21 124.5(11) . . ?
N22 C102 N12 125.5(11) . . ?
N41 C103 N31 126.2(13) . . ?
N42 C104 N32 125.4(15) . . ?
N61 C105 N51 124.4(13) . . ?
N52 C106 N62 124.6(11) . . ?
C112 C111 C116 120.0 . . ?
C112 C111 N11 121.8(7) . . ?
C116 C111 N11 118.1(7) . . ?
C113 C112 C111 120.0 . . ?
C112 C113 C114 120.0 . . ?
C113 C114 C115 120.0 . . ?
C113 C114 O111 127.2(10) . . ?
C115 C114 O111 112.8(10) . . ?
C114 C115 C116 120.0 . . ?
C115 C116 C111 120.0 . . ?
C122 C121 C126 115.4(11) . . ?
C122 C121 N12 124.1(10) . . ?
C126 C121 N12 120.4(10) . . ?
C123 C122 C121 123.3(11) . . ?
C122 C123 C124 120.0(11) . . ?
C123 C124 C125 119.3(11) . . ?
C123 C124 O121 125.3(11) . . ?
C125 C124 O121 115.4(11) . . ?
C124 C125 C126 119.4(11) . . ?
C125 C126 C121 122.5(11) . . ?
C212 C211 N21 121.3(11) . . ?
C212 C211 C216 116.9(11) . . ?
N21 C211 C216 121.8(11) . . ?
C211 C212 C213 121.8(14) . . ?
C214 C213 C212 120.0(15) . . ?
C215 C214 C213 119.4(14) . . ?
C215 C214 O211 124.3(17) . . ?
C213 C214 O211 116.3(17) . . ?
C214 C215 C216 120.5(14) . . ?
C211 C216 C215 121.3(13) . . ?
C222 C221 N22 121.7(11) . . ?
C222 C221 C226 115.4(12) . . ?
N22 C221 C226 122.9(10) . . ?
C223 C222 C221 122.8(12) . . ?
C222 C223 C224 119.4(11) . . ?
C223 C224 C225 120.6(12) . . ?
C223 C224 O221 114.8(11) . . ?
C225 C224 O221 124.6(12) . . ?
C224 C225 C226 118.7(12) . . ?
C225 C226 C221 122.8(11) . . ?
C322 C321 N32 121.5(13) . . ?
C322 C321 C326 117.1(15) . . ?
N32 C321 C326 121.3(16) . . ?
C321 C322 C323 123.8(14) . . ?
C322 C323 C324 117.3(16) . . ?
C325 C324 O321 115.2(17) . . ?
C325 C324 C323 121.1(16) . . ?
O321 C324 C323 123.7(18) . . ?
C326 C325 C324 119.8(17) . . ?
C325 C326 C321 120.7(17) . . ?
C426 C421 C422 118.0(13) . . ?
C426 C421 N42 121.6(12) . . ?
C422 C421 N42 120.4(12) . . ?
C423 C422 C421 121.3(14) . . ?
C424 C423 C422 118.7(14) . . ?
O421 C424 C423 124.7(13) . . ?
O421 C424 C425 114.4(12) . . ?
C423 C424 C425 120.9(14) . . ?
C426 C425 C424 119.6(13) . . ?
C425 C426 C421 121.3(13) . . ?
C516 C511 N51 121.2(12) . . ?
C516 C511 C512 117.2(13) . . ?
N51 C511 C512 121.5(11) . . ?
C513 C512 C511 121.4(13) . . ?
C512 C513 C514 122.2(14) . . ?
C513 C514 O511 117.9(13) . . ?
C513 C514 C515 118.2(14) . . ?
O511 C514 C515 123.9(12) . . ?
C516 C515 C514 120.6(12) . . ?
C515 C516 C511 120.4(13) . . ?
C522 C521 C526 119.2(13) . . ?
C522 C521 N52 122.0(11) . . ?
C526 C521 N52 118.8(11) . . ?
C521 C522 C523 122.0(14) . . ?
C524 C523 C522 116.7(17) . . ?
C523 C524 C525 128.1(18) . . ?
C523 C524 O521 114.8(17) . . ?
C525 C524 O521 117.0(13) . . ?
C524 C525 C526 117.3(14) . . ?
C521 C526 C525 116.8(13) . . ?
C616 C611 C612 118.8(14) . . ?
C616 C611 N61 117.9(13) . . ?
C612 C611 N61 123.3(13) . . ?
C613 C612 C611 118.3(14) . . ?
C614 C613 C612 123.4(16) . . ?
C613 C614 C615 122.5(19) . . ?
C613 C614 O611 135.4(17) . . ?
C615 C614 O611 102.0(16) . . ?
C614 C615 C616 116.1(19) . . ?
C611 C616 C615 120.8(17) . . ?
C622 C621 C626 117.6(12) . . ?
C622 C621 N62 118.1(11) . . ?
C626 C621 N62 124.2(12) . . ?
C621 C622 C623 122.1(13) . . ?
C624 C623 C622 119.1(14) . . ?
C625 C624 C623 119.7(15) . . ?
C625 C624 O621 116.2(13) . . ?
C623 C624 O621 124.0(14) . . ?
C624 C625 C626 121.9(14) . . ?
C621 C626 C625 119.6(14) . . ?
N71B C711 C712 130.0(16) . . ?
N71B C711 C716 111.4(16) . . ?
C712 C711 C716 117.0(15) . . ?
C712 C711 N71 115.1(14) . . ?
C716 C711 N71 128.0(16) . . ?
C711 C712 C713 119.3(14) . . ?
C714 C713 C712 120.5(16) . . ?
C715 C714 C713 120.0(19) . . ?
C715 C714 O711 116(2) . . ?
C713 C714 O711 124.1(17) . . ?
C714 C715 C716 118(2) . . ?
C711 C716 C715 124.9(19) . . ?
C722 C721 C726 120.2(15) . . ?
C722 C721 N72 109.2(15) . . ?
C726 C721 N72 130.4(16) . . ?
C722 C721 N72B 133.1(16) . . ?
C726 C721 N72B 106.7(14) . . ?
C721 C722 C723 121.4(18) . . ?
C724 C723 C722 117.7(17) . . ?
C725 C724 C723 120.6(15) . . ?
C725 C724 O721 120.7(14) . . ?
C723 C724 O721 118.8(14) . . ?
C724 C725 C726 120.4(15) . . ?
C721 C726 C725 119.8(15) . . ?
N41 C411 C412 116.7(16) . . ?
N41 C411 C416 123.3(16) . . ?
C412 C411 C416 120.0 . . ?
C411 C412 C413 120.0 . . ?
C412 C413 C414 120.0 . . ?
C415 C414 C413 120.0 . . ?
C415 C414 O411 122(2) . . ?
C413 C414 O411 117(2) . . ?
C414 C415 C416 120.0 . . ?
C415 C416 C411 120.0 . . ?
C417 O411 C414 111(6) . . ?
C12B C11B C16B 120.0 . . ?
C12B C11B N41 117.5(14) . . ?
C16B C11B N41 122.3(14) . . ?
C13B C12B C11B 120.0 . . ?
C12B C13B C14B 120.0 . . ?
C15B C14B C13B 120.0 . . ?
C15B C14B O41B 119.6(18) . . ?
C13B C14B O41B 118.5(17) . . ?
C14B C15B C16B 120.0 . . ?
C15B C16B C11B 120.0 . . ?
C17B O41B C14B 120(3) . . ?
N81 C811 C812 119.4(14) . . ?
N81 C811 C816 120.3(15) . . ?
C812 C811 C816 120.0 . . ?
C812 C811 N81B 117.9(10) . . ?
C816 C811 N81B 122.1(10) . . ?
C811 C812 C813 120.0 . . ?
C814 C813 C812 120.0 . . ?
C813 C814 C815 120.0 . . ?
C813 C814 O811 128.3(12) . . ?
C815 C814 O811 111.7(12) . . ?
C814 C815 C816 120.0 . . ?
C815 C816 C811 120.0 . . ?
N82 C821 C822 123.4(18) . . ?
N82 C821 C826 116.3(18) . . ?
C822 C821 C826 120.0 . . ?
C823 C822 C821 120.0 . . ?
C824 C823 C822 120.0 . . ?
C823 C824 C825 120.0 . . ?
C823 C824 O821 114.6(16) . . ?
C825 C824 O821 125.3(16) . . ?
C826 C825 C824 120.0 . . ?
C825 C826 C821 120.0 . . ?
C827 O821 C824 128(2) . . ?
C22B C21B C26B 120.0 . . ?
C22B C21B N82B 122.2(17) . . ?
C26B C21B N82B 117.6(16) . . ?
C23B C22B C21B 120.0 . . ?
C22B C23B C24B 120.0 . . ?
C25B C24B C23B 120.0 . . ?
C25B C24B O21B 120.2(17) . . ?
C23B C24B O21B 119.8(17) . . ?
C24B C25B C26B 120.0 . . ?
C25B C26B C21B 120.0 . . ?
C27B O21B C24B 130(2) . . ?
C312 C311 C316 120.0 . . ?
C312 C311 N31 122.4(17) . . ?
C316 C311 N31 117.6(17) . . ?
C311 C312 C313 120.0 . . ?
C314 C313 C312 120.0 . . ?
C315 C314 C313 120.0 . . ?
C315 C314 O311 138.0(19) . . ?
C313 C314 O311 100.9(17) . . ?
C314 C315 C316 120.0 . . ?
C315 C316 C311 120.0 . . ?
N3 C1N3 C2N3 175(2) . . ?
02 N10 C01 114.4(13) . . ?
C02 N10 C03 113.2(13) . . ?
C01 N10 C03 100.0(11) . . ?
C02 N10 C04 106.2(11) . . ?
C01 N10 C04 112.5(13) . . ?
C03 N10 C04 110.6(13) . . ?
N10 C01 C05 112.3(17) . . ?
N10 C02 C06 115.1(17) . . ?
N10 C03 C07 113.3(17) . . ?
N10 C04 C08 115.9(17) . . ?
C914 N9 C912 111(2) . . ?
C914 N9 C911 105(2) . . ?
C912 N9 C911 106(2) . . ?
C914 N9 C913 121.5(17) . . ?
C912 N9 C913 117(2) . . ?
C911 N9 C913 92.7(17) . . ?
N9 C911 C915 99(3) . . ?
N9 C912 C916 115(4) . . ?
N9 C913 C917 114.2(18) . . ?
N9 C914 C918 114(2) . . ?
F2 B1 F3 109.5(6) . . ?
F2 B1 F4 109.6(6) . . ?
F3 B1 F4 109.3(6) . . ?
F2 B1 F1 109.3(6) . . ?
F3 B1 F1 109.4(6) . . ?
F4 B1 F1 109.8(6) . . ?
F2B B1B F4B 109.8(6) . . ?
F2B B1B F3B 109.6(6) . . ?
F4B B1B F3B 109.0(6) . . ?
F2B B1B F1B 109.7(6) . . ?
F4B B1B F1B 109.5(6) . . ?
F3B B1B F1B 109.1(6) . . ?

loop_
_geom_bond_atom_site_label_1
_geom_bond_atom_site_label_2
_geom_bond_distance
_geom_bond_site_symmetry_2
_geom_bond_publ_flag
Rh1 Rh2 2.4174(13) . y
Rh3 Rh4 2.4075(15) . y
Rh1 O10 2.327(7) . y
Rh3 N3 2.158(10) . y
Rh5 Rh6 2.4251(17) . y
Rh5 N5 2.222(9) . y
Rh7 Rh8 2.416(4) . y
Rh7B Rh8B 2.415(4) . y
Rh7B N7 2.33(2) . y
Rh7 N7B 2.43(2) . y
Rh8 O80 2.326(19) . y
Rh1 N12 2.022(9) . y
Rh1 N11 2.030(9) . y
Rh1 O12 2.068(7) . y
Rh1 O11 2.074(7) 2_775 y
Rh2 N21 2.015(8) . y
Rh2 N22 2.022(9) . y
Rh2 O22 2.074(7) . y
Rh2 O21 2.078(7) 2_775 y
Rh3 N31 2.014(11) . y
Rh3 N32 2.031(12) . y
Rh3 O32 2.085(7) . y
Rh3 O31 2.087(8) 2_775 y
Rh4 N42 2.002(11) . y
Rh4 N41 2.032(10) . y
Rh4 O41 2.046(8) 2_775 y
Rh4 O42 2.073(8) . y
Rh5 N51 2.014(10) . y
Rh5 N52 2.022(9) . y
Rh5 O51 2.065(8) 2_666 y
Rh5 O52 2.065(8) . y
Rh6 N62 2.001(9) . y
Rh6 N61 2.004(11) . y
Rh6 O61 2.071(8) 2_666 y
Rh6 O62 2.085(8) . y
Rh7 N71 2.001(11) . y
Rh7 N72 2.039(13) . y
Rh7 O71 2.042(9) . y
Rh7 O72 2.049(8) . y
Rh8 N82 2.025(9) . y
Rh8 N81 2.027(9) . y
Rh8 O81 2.096(7) . y
Rh8 O82 2.097(7) . y
O71 C61 1.288(7) . ?
O72 C81 1.267(13) 2_666 ?
O81 C61 1.287(7) . ?
O82 C81 1.253(13) 2_666 ?
N71 C107 1.331(10) . ?
N71 C711 1.55(2) . ?
N72 C108 1.308(10) . ?
N72 C721 1.41(2) . ?
N81 C811 1.192(18) . ?
N81 C107 1.331(10) . ?
N82 C108 1.308(10) . ?
N82 C821 1.33(2) . ?
C61 C62 1.465(12) . ?
C81 O82 1.253(13) 2_666 ?
C81 O72 1.267(13) 2_666 ?
C81 C82 1.544(18) . ?
C62 C63 1.3900 . ?
C62 C67 1.3900 . ?
C63 C64 1.3900 . ?
C64 C65 1.3900 . ?
C64 C95 1.569(9) . ?
C65 O6 1.361(14) . ?
C65 C66 1.3900 . ?
C66 C67 1.3900 . ?
C66 C96 1.653(14) . ?
O6 C68 1.53(4) . ?
C68 C69 1.41(3) . ?
C69 C70 1.63(4) . ?
N7B C3N7 1.189(5) . ?
C3N7 C4N7 1.565(10) . ?
N5 C1N5 1.16(3) . ?
C1N5 C2N5 1.43(4) . ?
C3N5 C4N5 1.40(4) . ?
N7 C1N7 1.298(19) . ?
C1N7 O1N7 1.341(10) . ?
C1N7 C2N7 1.531(19) . ?
Rh7B N71B 2.000(11) . ?
Rh7B N72B 2.039(13) . ?
Rh7B O71B 2.044(9) . ?
Rh7B O72B 2.052(8) . ?
Rh8B N82B 2.024(9) . ?
Rh8B N81B 2.026(9) . ?
Rh8B O81B 2.096(7) . ?
Rh8B O82B 2.098(7) . ?
O71B C61B 1.288(7) . ?
O72B C81B 1.267(13) 2_666 ?
O81B C61B 1.287(7) . ?
O82B C81B 1.254(13) 2_666 ?
N71B C711 1.294(19) . ?
N71B C07B 1.331(10) . ?
N72B C08B 1.309(10) . ?
N72B C721 1.51(2) . ?
N81B C07B 1.331(10) . ?
N81B C811 1.73(2) . ?
N82B C08B 1.308(10) . ?
N82B C21B 1.42(2) . ?
C61B C62B 1.466(16) . ?
C81B O82B 1.254(13) 2_666 ?
C81B O72B 1.267(13) 2_666 ?
C81B C82 1.549(18) . ?
C62B C67B 1.39(3) . ?
C62B C63B 1.39(3) . ?
C63B C64B 1.35(3) . ?
C64B C95 1.32(2) . ?
C64B C65B 1.40(3) . ?
C65B O6B 1.376(16) . ?
C65B C66B 1.40(3) . ?
C66B C67B 1.40(3) . ?
C66B C96 1.45(2) . ?
O6B C68B 1.46(4) . ?
C68B C69B 1.41(3) . ?
C69B C70B 1.62(4) . ?
O1 C5 1.366(13) . ?
O1 C8 1.423(16) . ?
O2 C15 1.387(13) . ?
O2 C18 1.407(18) . ?
O3 C35 1.393(12) . ?
O3 C38 1.407(14) . ?
O4 C45 1.388(13) . ?
O4 C48 1.431(14) . ?
O5 C55 1.388(14) . ?
O5 C58 1.448(15) . ?
O7 C75 1.386(13) . ?
O7 C78 1.427(14) . ?
O11 C1 1.267(12) . ?
O11 Rh1 2.074(7) 2_775 ?
O12 C31 1.269(12) . ?
O21 C1 1.259(13) . ?
O21 Rh2 2.078(7) 2_775 ?
O22 C31 1.258(12) . ?
O31 C41 1.253(13) . ?
O31 Rh3 2.087(8) 2_775 ?
O32 C11 1.259(13) . ?
O41 C41 1.267(13) . ?
O41 Rh4 2.046(8) 2_775 ?
O42 C11 1.280(13) . ?
O51 C51 1.279(16) . ?
O51 Rh5 2.065(7) 2_666 ?
O52 C71 1.254(15) . ?
O61 C51 1.261(17) . ?
O61 Rh6 2.071(8) 2_666 ?
O62 C71 1.267(15) . ?
O111 C117 1.28(2) . ?
O111 C114 1.444(13) . ?
O121 C124 1.380(13) . ?
O121 C127 1.417(15) . ?
O211 C214 1.384(16) . ?
O211 C217 1.39(2) . ?
O221 C224 1.394(13) . ?
O221 C227 1.416(14) . ?
O311 C317 1.443(10) . ?
O311 C314 1.489(19) . ?
O321 C324 1.389(18) . ?
O321 C327 1.427(18) . ?
O421 C424 1.358(14) . ?
O421 C427 1.412(16) . ?
O511 C514 1.360(15) . ?
O511 C517 1.402(15) . ?
O521 C527 1.346(9) . ?
O521 C524 1.535(18) . ?
O611 C617 1.05(3) . ?
O611 C614 1.55(2) . ?
O621 C624 1.390(16) . ?
O621 C627 1.448(19) . ?
O711 C717 1.34(3) . ?
O711 C714 1.421(19) . ?
O721 C727 1.34(2) . ?
O721 C724 1.388(14) . ?
O811 C817 1.39(3) . ?
O811 C814 1.439(18) . ?
N3 C1N3 1.187(18) . ?
N11 C101 1.317(13) . ?
N11 C111 1.436(11) . ?
N12 C102 1.324(13) . ?
N12 C121 1.415(13) . ?
N21 C101 1.322(13) . ?
N21 C211 1.387(13) . ?
N22 C102 1.315(13) . ?
N22 C221 1.389(13) . ?
N31 C103 1.305(16) . ?
N31 C311 1.407(15) . ?
N32 C104 1.312(15) . ?
N32 C321 1.413(17) . ?
N41 C411 1.293(19) . ?
N41 C103 1.305(16) . ?
N41 C11B 1.511(19) . ?
N42 C104 1.305(16) . ?
N42 C421 1.408(14) . ?
N51 C105 1.329(15) . ?
N51 C511 1.397(15) . ?
N52 C106 1.281(14) . ?
N52 C521 1.435(14) . ?
N61 C105 1.299(16) . ?
N61 C611 1.418(15) . ?
N62 C106 1.343(14) . ?
N62 C621 1.404(14) . ?
C1 C2 1.502(15) . ?
C2 C3 1.388(14) . ?
C2 C7 1.395(14) . ?
C3 C4 1.384(14) . ?
C4 C5 1.376(15) . ?
C4 C94 1.510(14) . ?
C5 C6 1.401(15) . ?
C6 C7 1.384(15) . ?
C6 C91 1.526(15) . ?
C8 C9 1.52(2) . ?
C9 C10 1.505(10) . ?
C91 C14 1.511(15) . ?
C11 C12 1.492(16) . ?
C12 C13 1.388(14) . ?
C12 C17 1.398(15) . ?
C13 C14 1.373(14) . ?
C14 C15 1.412(15) . ?
C15 C16 1.415(15) . ?
C16 C17 1.386(15) . ?
C16 C92 1.507(15) . ?
C18 C19 1.31(2) . ?
C19 C20 1.63(3) . ?
C92 C36 1.490(14) . ?
C93 C46 1.489(14) . ?
C93 C34 1.525(14) . ?
C31 C32 1.497(14) . ?
C32 C37 1.382(13) . ?
C32 C33 1.382(13) . ?
C33 C34 1.397(14) . ?
C34 C35 1.380(14) . ?
C35 C36 1.410(15) . ?
C36 C37 1.382(14) . ?
C38 C39 1.56(2) . ?
C39 C40 1.506(10) . ?
C94 C44 1.522(14) . ?
C41 C42 1.508(16) . ?
C42 C47 1.380(14) . ?
C42 C43 1.383(14) . ?
C43 C44 1.391(15) . ?
C44 C45 1.381(14) . ?
C45 C46 1.420(14) . ?
C46 C47 1.391(14) . ?
C48 C49 1.58(2) . ?
C49 C50 1.513(10) . ?
C95 C54 1.563(19) . ?
C51 C52 1.486(18) . ?
C52 C57 1.375(18) . ?
C52 C53 1.388(18) . ?
C53 C54 1.421(16) . ?
C54 C55 1.40(2) . ?
C55 C56 1.42(2) . ?
C56 C57 1.395(16) . ?
C56 C98 1.499(19) . ?
C58 C59B 1.515(10) . ?
C58 C59 1.527(10) . ?
C59 C60 1.510(10) . ?
C59B C60B 1.515(10) . ?
C96 C74 1.538(15) . ?
C97 C76 1.516(16) . ?
C97 C84 1.521(15) . ?
C71 C72 1.511(17) . ?
C72 C77 1.376(16) . ?
C72 C73 1.395(16) . ?
C73 C74 1.386(15) . ?
C74 C75 1.386(16) . ?
C75 C76 1.428(16) . ?
C76 C77 1.383(15) . ?
C78 C79 1.54(2) . ?
C79 C80 1.500(10) . ?
C98 C86 1.528(16) . ?
C82 C83 1.381(15) . ?
C82 C87 1.383(16) . ?
C83 C84 1.375(15) . ?
C84 C85 1.382(15) . ?
C85 O8 1.389(12) . ?
C85 C86 1.391(15) . ?
C86 C87 1.372(15) . ?
O8 C88 1.321(16) . ?
O8 C88B 1.390(19) . ?
C88 C89 1.515(9) . ?
C89 C90 1.526(9) . ?
C88B C89B 1.55(2) . ?
C89B C90B 1.52(2) . ?
C111 C112 1.3900 . ?
C111 C116 1.3900 . ?
C112 C113 1.3900 . ?
C113 C114 1.3900 . ?
C114 C115 1.3900 . ?
C115 C116 1.3900 . ?
C121 C122 1.374(14) . ?
C121 C126 1.392(14) . ?
C122 C123 1.365(14) . ?
C123 C124 1.371(15) . ?
C124 C125 1.372(15) . ?
C125 C126 1.384(14) . ?
C211 C212 1.344(16) . ?
C211 C216 1.390(15) . ?
C212 C213 1.393(18) . ?
C213 C214 1.37(2) . ?
C214 C215 1.33(2) . ?
C215 C216 1.391(17) . ?
C221 C222 1.387(14) . ?
C221 C226 1.395(15) . ?
C222 C223 1.368(15) . ?
C223 C224 1.369(15) . ?
C224 C225 1.371(15) . ?
C225 C226 1.377(15) . ?
C321 C322 1.369(19) . ?
C321 C326 1.418(18) . ?
C322 C323 1.385(18) . ?
C323 C324 1.40(2) . ?
C324 C325 1.38(2) . ?
C325 C326 1.38(2) . ?
C421 C426 1.380(15) . ?
C421 C422 1.401(16) . ?
C422 C423 1.387(17) . ?
C423 C424 1.370(16) . ?
C424 C425 1.390(16) . ?
C425 C426 1.367(15) . ?
C511 C516 1.384(15) . ?
C511 C512 1.409(15) . ?
C512 C513 1.334(15) . ?
C513 C514 1.341(15) . ?
C514 C515 1.412(16) . ?
C515 C516 1.364(15) . ?
C521 C522 1.360(15) . ?
C521 C526 1.411(15) . ?
C522 C523 1.414(18) . ?
C523 C524 1.281(18) . ?
C524 C525 1.318(18) . ?
C525 C526 1.467(17) . ?
C611 C616 1.360(18) . ?
C611 C612 1.412(16) . ?
C612 C613 1.400(17) . ?
C613 C614 1.281(18) . ?
C614 C615 1.38(2) . ?
C615 C616 1.47(2) . ?
C621 C622 1.384(15) . ?
C621 C626 1.386(16) . ?
C622 C623 1.392(16) . ?
C623 C624 1.378(17) . ?
C624 C625 1.343(17) . ?
C625 C626 1.402(16) . ?
C711 C712 1.349(16) . ?
C711 C716 1.351(19) . ?
C712 C713 1.423(18) . ?
C713 C714 1.356(19) . ?
C714 C715 1.34(2) . ?
C715 C716 1.37(2) . ?
C721 C722 1.331(19) . ?
C721 C726 1.358(18) . ?
C722 C723 1.43(2) . ?
C723 C724 1.384(19) . ?
C724 C725 1.338(17) . ?
C725 C726 1.413(17) . ?
C411 C412 1.3900 . ?
C411 C416 1.3900 . ?
C412 C413 1.3900 . ?
C413 C414 1.3900 . ?
C414 C415 1.3900 . ?
C414 O411 1.49(3) . ?
C415 C416 1.3900 . ?
O411 C417 1.15(10) . ?
C11B C12B 1.3900 . ?
C11B C16B 1.3900 . ?
C12B C13B 1.3900 . ?
C13B C14B 1.3900 . ?
C14B C15B 1.3900 . ?
C14B O41B 1.60(4) . ?
C15B C16B 1.3900 . ?
O41B C17B 1.428(10) . ?
C811 C812 1.3900 . ?
C811 C816 1.3900 . ?
C812 C813 1.3900 . ?
C813 C814 1.3900 . ?
C814 C815 1.3900 . ?
C815 C816 1.3900 . ?
C821 C822 1.3900 . ?
C821 C826 1.3900 . ?
C822 C823 1.3900 . ?
C823 C824 1.3900 . ?
C824 C825 1.3900 . ?
C824 O821 1.47(3) . ?
C825 C826 1.3900 . ?
O821 C827 1.428(7) . ?
C21B C22B 1.3900 . ?
C21B C26B 1.3900 . ?
C22B C23B 1.3900 . ?
C23B C24B 1.3900 . ?
C24B C25B 1.3900 . ?
C24B O21B 1.46(3) . ?
C25B C26B 1.3900 . ?
O21B C27B 1.425(7) . ?
C311 C312 1.3900 . ?
C311 C316 1.3900 . ?
C312 C313 1.3900 . ?
C313 C314 1.3900 . ?
C314 C315 1.3900 . ?
C315 C316 1.3900 . ?
C1N3 C2N3 1.542(10) . ?
N10 C02 1.509(10) . ?
N10 C01 1.513(10) . ?
N10 C03 1.514(10) . ?
N10 C04 1.517(10) . ?
C01 C05 1.558(10) . ?
C02 C06 1.552(10) . ?
C03 C07 1.557(10) . ?
C04 C08 1.553(10) . ?
N9 C914 1.513(10) . ?
N9 C912 1.515(10) . ?
N9 C911 1.516(10) . ?
N9 C913 1.518(10) . ?
C911 C915 1.550(5) . ?
C912 C916 1.551(5) . ?
C913 C917 1.553(5) . ?
C914 C918 1.554(10) . ?
B1 F2 1.422(10) . ?
B1 F3 1.422(10) . ?
B1 F4 1.424(10) . ?
B1 F1 1.425(10) . ?
B1B F2B 1.421(10) . ?
B1B F4B 1.422(10) . ?
B1B F3B 1.423(10) . ?
B1B F1B 1.425(10) . ?
